data_4135279
loop_
_publ_author_name
'Yang, Sheng-Yi'
'Wang, Ya-Kun'
'Peng, Chen-Chen'
'Wu, Zheng-Guang'
'Yuan, Shuai'
'Yu, You-Jun'
'Li, Hao'
'Wang, Tong-Tong'
'Li, Hong-Cheng'
'Zheng, You-Xuan'
'Jiang, Zuo-Quan'
'Liao, Liang-Sheng'

_publ_section_title
;
 Circularly Polarized Thermally Activated Delayed Fluorescence Emitters in
 Through-Space Charge Transfer on Asymmetric Spiro Skeletons.
;
_journal_issue 41
_journal_name_full 'Journal of the American Chemical Society'
_journal_page_first 17756
_journal_page_last 17765
_journal_paper_doi 10.1021/jacs.0c08980
_journal_volume 142
_journal_year 2020
_chemical_absolute_configuration rmad
_chemical_formula_moiety 'C52 H32 N4 O'
_chemical_formula_sum 'C52 H32 N4 O'
_chemical_formula_weight 728.81
_space_group_crystal_system monoclinic
_space_group_IT_number 4
_space_group_name_Hall 'P 2yb'
_space_group_name_H-M_alt 'P 1 21 1'
_atom_sites_solution_hydrogens geom
_atom_sites_solution_primary dual
_audit_creation_date 2020-07-15
_audit_creation_method
;
Olex2 1.2
(compiled 2018.05.29 svn.r3508 for OlexSys, GUI svn.r5506)
;
_cell_angle_alpha 90
_cell_angle_beta 92.527(2)
_cell_angle_gamma 90
_cell_formula_units_Z 8
_cell_length_a 10.8332(4)
_cell_length_b 15.6637(6)
_cell_length_c 43.2298(16)
_cell_measurement_reflns_used 9134
_cell_measurement_temperature 170
_cell_measurement_theta_max 74.796
_cell_measurement_theta_min 3.001
_cell_volume 7328.4(5)
_computing_cell_refinement 'SAINT V8.40A (?, 2016)'
_computing_data_reduction 'SAINT V8.40A (?, 2016)'
_computing_molecular_graphics 'Olex2 (Dolomanov et al., 2009)'
_computing_publication_material 'Olex2 (Dolomanov et al., 2009)'
_computing_structure_refinement 'ShelXL (Sheldrick, 2015)'
_computing_structure_solution 'ShelXT (Sheldrick, 2015)'
_diffrn_ambient_temperature 170.0
_diffrn_measured_fraction_theta_full 0.990
_diffrn_measured_fraction_theta_max 0.984
_diffrn_measurement_device_type 'D8 VENTURE'
_diffrn_measurement_method '\f and \w scans'
_diffrn_radiation_type CuK\a
_diffrn_radiation_wavelength 1.54178
_diffrn_reflns_av_R_equivalents 0.0697
_diffrn_reflns_av_unetI/netI 0.0693
_diffrn_reflns_Laue_measured_fraction_full 0.990
_diffrn_reflns_Laue_measured_fraction_max 0.984
_diffrn_reflns_limit_h_max 12
_diffrn_reflns_limit_h_min -13
_diffrn_reflns_limit_k_max 19
_diffrn_reflns_limit_k_min -19
_diffrn_reflns_limit_l_max 54
_diffrn_reflns_limit_l_min -54
_diffrn_reflns_number 88708
_diffrn_reflns_point_group_measured_fraction_full 0.961
_diffrn_reflns_point_group_measured_fraction_max 0.946
_diffrn_reflns_theta_full 67.679
_diffrn_reflns_theta_max 75.032
_diffrn_reflns_theta_min 2.046
_diffrn_standards_number 0
_exptl_absorpt_coefficient_mu 0.621
_exptl_absorpt_correction_T_max 0.7538
_exptl_absorpt_correction_T_min 0.6387
_exptl_absorpt_correction_type multi-scan
_exptl_absorpt_process_details
'SADABS-2016/2 (Bruker,2016/2) was used for absorption correction. wR2(int) was 0.1662 before and 0.0843 after correction. The Ratio of minimum to maximum transmission is 0.8473. The \l/2 correction factor is Not present.'
_exptl_crystal_colour colourless
_exptl_crystal_colour_primary colourless
_exptl_crystal_density_diffrn 1.321
_exptl_crystal_description block
_exptl_crystal_F_000 3040
_exptl_crystal_size_max 0.08
_exptl_crystal_size_mid 0.05
_exptl_crystal_size_min 0.04
_refine_diff_density_max 0.430
_refine_diff_density_min -0.401
_refine_diff_density_rms 0.088
_refine_ls_abs_structure_details
;
 Flack x determined using 10365 quotients [(I+)-(I-)]/[(I+)+(I-)]
 (Parsons, Flack and Wagner, Acta Cryst. B69 (2013) 249-259).
;
_refine_ls_abs_structure_Flack 0.10(11)
_refine_ls_extinction_method none
_refine_ls_goodness_of_fit_ref 1.074
_refine_ls_hydrogen_treatment constr
_refine_ls_matrix_type full
_refine_ls_number_parameters 2053
_refine_ls_number_reflns 28627
_refine_ls_number_restraints 1
_refine_ls_restrained_S_all 1.074
_refine_ls_R_factor_all 0.0982
_refine_ls_R_factor_gt 0.0945
_refine_ls_shift/su_max 0.000
_refine_ls_shift/su_mean 0.000
_refine_ls_structure_factor_coef Fsqd
_refine_ls_weighting_details 'w=1/[\s^2^(Fo^2^)+(0.1132P)^2^+15.3404P] where P=(Fo^2^+2Fc^2^)/3'
_refine_ls_weighting_scheme calc
_refine_ls_wR_factor_gt 0.2557
_refine_ls_wR_factor_ref 0.2579
_reflns_Friedel_coverage 0.852
_reflns_Friedel_fraction_full 0.929
_reflns_Friedel_fraction_max 0.905
_reflns_number_gt 26931
_reflns_number_total 28627
_reflns_threshold_expression 'I > 2\s(I)'
_cod_data_source_file ja0c08980_si_007.cif
_cod_data_source_block cu_22020405_0m
_cod_depositor_comments 'Adding full bibliography for 4135274--4135279.cif.'
_cod_database_code 4135279
_shelx_shelxl_version_number 2018/3
_shelx_space_group_comment
;
The symmetry employed for this shelxl refinement is uniquely defined
by the following loop, which should always be used as a source of
symmetry information in preference to the above space-group names.
They are only intended as comments.
;
_shelx_estimated_absorpt_t_max 0.976
_shelx_estimated_absorpt_t_min 0.952
_olex2_refinement_description
;
1. Fixed Uiso
 At 1.2 times of:
  All C(H) groups
2.a Aromatic/amide H refined with riding coordinates:
 C181(H181), C157(H157), C126(H126), C54(H54), C34(H34), C91(H91), C38(H38),
 C98(H98), C52(H52), C17(H17), C172(H172), C166(H166), C123(H123), C18(H18),
 C151(H151), C180(H180), C90(H90), C125(H125), C171(H171), C47(H47), C168(H168),
  C207(H207), C195(H195), C175(H175), C102(H102), C4(H4), C5(H5), C46(H46),
 C39(H39), C50(H50), C89(H89), C205(H205), C23(H23), C108(H108), C193(H193),
 C148(H148), C145(H145), C43(H43), C12(H12), C20(H20), C69(H69), C97(H97),
 C187(H187), C51(H51), C21(H21), C3(H3), C161(H161), C116(H116), C206(H206),
 C31(H31), C182(H182), C128(H128), C158(H158), C92(H92), C160(H160), C57(H57),
 C194(H194), C33(H33), C40(H40), C25(H25), C150(H150), C174(H174), C119(H119),
 C118(H118), C1(H1), C122(H122), C24(H24), C45(H45), C103(H103), C99(H99),
 C61(H61), C44(H44), C55(H55), C63(H63), C83(H83), C167(H167), C16(H16),
 C120(H120), C70(H70), C186(H186), C183(H183), C192(H192), C32(H32), C117(H117),
  C143(H143), C107(H107), C111(H111), C201(H201), C62(H62), C198(H198),
 C10(H10), C129(H129), C106(H106), C130(H130), C188(H188), C189(H189),
 C200(H200), C149(H149), C87(H87), C11(H11), C139(H139), C144(H144), C71(H71),
 C199(H199), C80(H80), C84(H84), C110(H110), C86(H86), C76(H76), C85(H85),
 C137(H137), C56(H56), C136(H136), C156(H156), C184(H184), C159(H159), C14(H14),
  C79(H79), C155(H155), C2(H2), C105(H105), C154(H154), C77(H77), C13(H13),
 C104(H104), C190(H190), C138(H138), C78(H78)
;
_olex2_submission_special_instructions 'No special instructions were received'

loop_
_space_group_symop_operation_xyz
'x, y, z'
'-x, y+1/2, -z'

loop_
_atom_site_label
_atom_site_type_symbol
_atom_site_fract_x
_atom_site_fract_y
_atom_site_fract_z
_atom_site_U_iso_or_equiv
_atom_site_adp_type
_atom_site_occupancy
_atom_site_site_symmetry_order
_atom_site_calc_flag
_atom_site_refinement_flags_posn
_atom_site_refinement_flags_adp
_atom_site_refinement_flags_occupancy
_atom_site_disorder_assembly
_atom_site_disorder_group
O2 O -0.0465(5) 0.5306(3) 0.35312(12) 0.0392(11) Uani 1 1 d . . . . .
O1 O 0.7376(4) 0.2000(4) 0.42556(14) 0.0427(13) Uani 1 1 d . . . . .
N6 N 0.6807(5) 0.1634(4) 0.23325(14) 0.0334(12) Uani 1 1 d . . . . .
O4 O 0.4635(6) 0.4820(4) 0.14427(13) 0.0453(13) Uani 1 1 d . . . . .
N005 N -0.0062(5) 0.6148(4) 0.40972(12) 0.0292(11) Uani 1 1 d . . . . .
N8 N 0.4791(6) 0.3869(4) 0.09032(14) 0.0337(12) Uani 1 1 d . . . . .
N4 N 0.5087(5) 0.3533(4) 0.22884(13) 0.0317(12) Uani 1 1 d . . . . .
N10 N 0.1271(6) 0.1753(4) 0.75881(14) 0.0363(13) Uani 1 1 d . . . . .
O3 O -0.2550(5) 0.2938(4) 0.92051(16) 0.0500(15) Uani 1 1 d . . . . .
N11 N -0.0611(6) 0.1535(4) 0.72961(14) 0.0359(13) Uani 1 1 d . . . . .
N12 N -0.0541(6) 0.1354(4) 0.78411(14) 0.0369(13) Uani 1 1 d . . . . .
N5 N 0.4955(5) 0.1466(4) 0.26038(13) 0.0331(12) Uani 1 1 d . . . . .
N9 N -0.0515(5) 0.3773(4) 0.90014(14) 0.0345(13) Uani 1 1 d . . . . .
N7 N 0.4900(5) 0.1323(4) 0.20578(14) 0.0328(12) Uani 1 1 d . . . . .
N2 N 0.5138(5) 0.3680(4) 0.28332(14) 0.0327(12) Uani 1 1 d . . . . .
N3 N 0.3219(5) 0.3422(4) 0.25574(13) 0.0317(12) Uani 1 1 d . . . . .
N14 N 0.0678(6) 0.8857(4) 0.30468(16) 0.0402(14) Uani 1 1 d . . . . .
N1 N 0.5206(5) 0.1213(4) 0.40382(14) 0.0337(12) Uani 1 1 d . . . . .
N15 N 0.2472(6) 0.8451(5) 0.27939(15) 0.0418(14) Uani 1 1 d . . . . .
C124 C 0.7834(6) 0.1898(4) 0.12072(16) 0.0307(13) Uani 1 1 d . . . . .
N13 N 0.0599(6) 0.8701(4) 0.25041(16) 0.0406(14) Uani 1 1 d . . . . .
C48 C 0.4164(6) 0.1032(4) 0.38347(15) 0.0269(12) Uani 1 1 d . . . . .
C147 C 0.4812(6) 0.3152(5) 0.07101(15) 0.0306(14) Uani 1 1 d . . . . .
C6 C 0.3141(7) 0.3313(5) 0.20030(16) 0.0346(15) Uani 1 1 d . . . . .
C181 C 0.1146(7) 0.2334(5) 0.64954(17) 0.0368(15) Uani 1 1 d . . . . .
H181 H 0.067782 0.246732 0.631069 0.044 Uiso 1 1 calc R . . . .
C114 C 0.4355(6) 0.1323(5) 0.23299(16) 0.0315(14) Uani 1 1 d . . . . .
C8 C 0.5665(6) 0.3686(4) 0.25595(16) 0.0313(14) Uani 1 1 d . . . . .
C115 C 0.3010(6) 0.1158(5) 0.23246(17) 0.0330(14) Uani 1 1 d . . . . .
C208 C 0.0806(6) 0.2840(4) 0.93339(15) 0.0283(13) Uani 1 1 d . . . . .
C157 C 0.2747(7) 0.4444(6) 0.07298(18) 0.0407(17) Uani 1 1 d . . . . .
H157 H 0.278564 0.415416 0.053742 0.049 Uiso 1 1 calc R . . . .
C191 C 0.1717(6) 0.3777(4) 0.89288(15) 0.0300(13) Uani 1 1 d . . . . .
C164 C 0.3868(6) 0.2843(5) 0.94898(15) 0.0323(14) Uani 1 1 d . . . . .
C126 C 0.6044(6) 0.1532(5) 0.14918(16) 0.0328(14) Uani 1 1 d . . . . .
H126 H 0.519633 0.137772 0.149225 0.039 Uiso 1 1 calc R . . . .
C179 C 0.1232(7) 0.1938(5) 0.70342(17) 0.0351(15) Uani 1 1 d . . . . .
C88 C 0.1265(5) 0.7039(4) 0.44227(14) 0.0255(12) Uani 1 1 d . . . . .
C170 C 0.2583(6) 0.1905(4) 0.87224(16) 0.0297(13) Uani 1 1 d . . . . .
C22 C 0.1457(6) 0.3054(5) 0.39690(15) 0.0312(14) Uani 1 1 d . . . . .
C176 C 0.0641(7) 0.1574(5) 0.78392(16) 0.0348(15) Uani 1 1 d . . . . .
C35 C 0.4029(6) 0.2269(4) 0.43203(15) 0.0283(13) Uani 1 1 d . . . . .
C196 C 0.0522(6) 0.3992(5) 0.88224(16) 0.0329(14) Uani 1 1 d . . . . .
C113 C 0.6113(6) 0.1522(5) 0.20726(16) 0.0304(13) Uani 1 1 d . . . . .
C54 C 0.1691(6) 0.5098(5) 0.46551(17) 0.0324(14) Uani 1 1 d . . . . .
H54 H 0.099042 0.499065 0.452074 0.039 Uiso 1 1 calc R . . . .
C127 C 0.8513(7) 0.2057(5) 0.09196(16) 0.0328(14) Uani 1 1 d . . . . .
C58 C 0.3518(6) 0.5909(5) 0.47947(15) 0.0300(13) Uani 1 1 d . . . . .
C15 C 0.3921(6) 0.3516(4) 0.28228(15) 0.0281(13) Uani 1 1 d . . . . .
C34 C 0.2981(7) 0.0479(5) 0.45826(17) 0.0366(15) Uani 1 1 d . . . . .
H34 H 0.366482 0.024452 0.448153 0.044 Uiso 1 1 calc R . . . .
C91 C -0.0722(6) 0.8123(5) 0.45363(16) 0.0322(14) Uani 1 1 d . . . . .
H91 H -0.139247 0.849789 0.456911 0.039 Uiso 1 1 calc R . . . .
C169 C 0.3302(6) 0.2046(5) 0.90196(16) 0.0299(13) Uani 1 1 d . . . . .
C38 C 0.6240(6) 0.3014(5) 0.45292(17) 0.0377(16) Uani 1 1 d . . . . .
H38 H 0.699717 0.325567 0.460637 0.045 Uiso 1 1 calc R . . . .
C98 C 0.2890(7) 0.5506(5) 0.35524(17) 0.0364(15) Uani 1 1 d . . . . .
H98 H 0.355820 0.538128 0.342449 0.044 Uiso 1 1 calc R . . . .
C52 C 0.3290(7) 0.0438(5) 0.33619(17) 0.0370(15) Uani 1 1 d . . . . .
H52 H 0.338583 0.015022 0.317093 0.044 Uiso 1 1 calc R . . . .
C121 C 0.6719(6) 0.1619(5) 0.17724(16) 0.0320(14) Uani 1 1 d . . . . .
C7 C 0.3854(6) 0.3436(5) 0.23000(15) 0.0304(13) Uani 1 1 d . . . . .
C197 C -0.1639(7) 0.4201(5) 0.89897(18) 0.0365(15) Uani 1 1 d . . . . .
C17 C 0.3979(6) 0.3457(5) 0.33993(16) 0.0316(14) Uani 1 1 d . . . . .
H17 H 0.483898 0.357596 0.340117 0.038 Uiso 1 1 calc R . . . .
C204 C -0.1398(6) 0.2703(5) 0.93254(17) 0.0361(15) Uani 1 1 d . . . . .
C172 C 0.0701(7) 0.1608(5) 0.84195(17) 0.0364(15) Uani 1 1 d . . . . .
H172 H -0.015913 0.148685 0.841217 0.044 Uiso 1 1 calc R . . . .
C166 C 0.4916(7) 0.2324(5) 0.95461(17) 0.0379(16) Uani 1 1 d . . . . .
H166 H 0.545389 0.241436 0.972269 0.045 Uiso 1 1 calc R . . . .
C132 C 0.8238(6) 0.2708(5) 0.07031(16) 0.0313(14) Uani 1 1 d . . . . .
C30 C 0.1416(6) 0.1569(5) 0.46225(16) 0.0340(15) Uani 1 1 d . . . . .
C59 C 0.2464(6) 0.5775(4) 0.45981(15) 0.0293(13) Uani 1 1 d . . . . .
C101 C -0.1208(7) 0.5740(5) 0.40258(16) 0.0342(15) Uani 1 1 d . . . . .
C123 C 0.8505(7) 0.1961(5) 0.14910(18) 0.0381(16) Uani 1 1 d . . . . .
H123 H 0.936008 0.209671 0.149139 0.046 Uiso 1 1 calc R . . . .
C18 C 0.3409(6) 0.3333(5) 0.36777(16) 0.0318(14) Uani 1 1 d . . . . .
H18 H 0.388530 0.334880 0.386741 0.038 Uiso 1 1 calc R . . . .
C41 C 0.7392(7) 0.1159(5) 0.41576(17) 0.0362(15) Uani 1 1 d . . . . .
C151 C 0.5952(6) 0.2142(5) 0.04153(16) 0.0333(14) Uani 1 1 d . . . . .
H151 H 0.671107 0.195467 0.033661 0.040 Uiso 1 1 calc R . . . .
C131 C 0.9034(7) 0.2874(5) 0.04631(17) 0.0373(15) Uani 1 1 d . . . . .
C178 C -0.1121(7) 0.1342(5) 0.75618(17) 0.0360(15) Uani 1 1 d . . . . .
C180 C 0.0562(7) 0.2123(5) 0.67630(16) 0.0331(14) Uani 1 1 d . . . . .
H180 H -0.031466 0.210553 0.676046 0.040 Uiso 1 1 calc R . . . .
C49 C 0.3012(6) 0.1297(4) 0.39195(15) 0.0277(13) Uani 1 1 d . . . . .
C90 C 0.0434(7) 0.8272(5) 0.46825(17) 0.0362(15) Uani 1 1 d . . . . .
H90 H 0.055198 0.873871 0.482087 0.043 Uiso 1 1 calc R . . . .
C112 C 0.6171(7) 0.1612(5) 0.25936(17) 0.0339(14) Uani 1 1 d . . . . .
C28 C 0.2816(6) 0.1806(4) 0.42150(15) 0.0285(13) Uani 1 1 d . . . . .
C93 C 0.0092(6) 0.6867(4) 0.42935(15) 0.0271(13) Uani 1 1 d . . . . .
C140 C 0.7045(6) 0.3823(4) 0.09915(16) 0.0301(13) Uani 1 1 d . . . . .
C203 C -0.0360(6) 0.3117(4) 0.92201(16) 0.0300(13) Uani 1 1 d . . . . .
C95 C 0.0952(6) 0.5908(4) 0.39228(15) 0.0288(13) Uani 1 1 d . . . . .
C125 C 0.6591(6) 0.1668(4) 0.12126(17) 0.0320(14) Uani 1 1 d . . . . .
H125 H 0.611797 0.160522 0.102376 0.038 Uiso 1 1 calc R . . . .
C94 C 0.2150(6) 0.6083(4) 0.40268(15) 0.0290(13) Uani 1 1 d . . . . .
C171 C 0.1323(7) 0.1714(5) 0.87039(16) 0.0360(15) Uani 1 1 d . . . . .
H171 H 0.088604 0.165756 0.888857 0.043 Uiso 1 1 calc R . . . .
C202 C -0.2669(7) 0.3782(6) 0.9105(2) 0.0429(17) Uani 1 1 d . . . . .
C47 C 0.4313(7) 0.0620(4) 0.35521(17) 0.0335(14) Uani 1 1 d . . . . .
H47 H 0.511469 0.046552 0.349119 0.040 Uiso 1 1 calc R . . . .
C168 C 0.4359(6) 0.1544(5) 0.90793(18) 0.0343(14) Uani 1 1 d . . . . .
H168 H 0.454384 0.109966 0.893918 0.041 Uiso 1 1 calc R . . . .
C96 C 0.0729(7) 0.5520(5) 0.36319(16) 0.0318(14) Uani 1 1 d . . . . .
C207 C 0.0873(7) 0.2155(5) 0.95439(16) 0.0350(15) Uani 1 1 d . . . . .
H207 H 0.166109 0.195851 0.961851 0.042 Uiso 1 1 calc R . . . .
C195 C 0.0354(6) 0.4370(5) 0.85291(17) 0.0339(15) Uani 1 1 d . . . . .
H195 H -0.045857 0.446989 0.844550 0.041 Uiso 1 1 calc R . . . .
C175 C 0.3200(6) 0.1964(5) 0.84462(17) 0.0353(15) Uani 1 1 d . . . . .
H175 H 0.406181 0.207712 0.845289 0.042 Uiso 1 1 calc R . . . .
C177 C 0.0599(7) 0.1720(5) 0.73196(17) 0.0352(15) Uani 1 1 d . . . . .
C29 C 0.2452(6) 0.1229(5) 0.44806(16) 0.0317(14) Uani 1 1 d . . . . .
C146 C 0.5955(6) 0.2865(4) 0.06027(15) 0.0285(13) Uani 1 1 d . . . . .
C165 C 0.3061(6) 0.2691(5) 0.92294(15) 0.0306(14) Uani 1 1 d . . . . .
C36 C 0.5141(6) 0.1917(4) 0.42369(15) 0.0295(13) Uani 1 1 d . . . . .
C100 C -0.1365(7) 0.5316(5) 0.37464(19) 0.0398(16) Uani 1 1 d . . . . .
C27 C 0.1750(6) 0.2441(5) 0.41944(15) 0.0312(14) Uani 1 1 d . . . . .
C0AA C 0.3305(6) 0.3410(5) 0.31168(16) 0.0309(14) Uani 1 1 d . . . . .
C68 C 0.3535(7) 0.7906(5) 0.39318(17) 0.0353(15) Uani 1 1 d . . . . .
C102 C -0.2168(6) 0.5721(5) 0.42346(18) 0.0363(15) Uani 1 1 d . . . . .
H102 H -0.206855 0.599491 0.443014 0.044 Uiso 1 1 calc R . . . .
C4 C 0.3082(8) 0.2890(6) 0.14652(17) 0.0417(17) Uani 1 1 d . . . . .
H4 H 0.349400 0.269796 0.128856 0.050 Uiso 1 1 calc R . . . .
C5 C 0.3747(7) 0.3051(5) 0.17342(15) 0.0337(14) Uani 1 1 d . . . . .
H5 H 0.462033 0.298868 0.174166 0.040 Uiso 1 1 calc R . . . .
C46 C 0.8531(7) 0.0750(5) 0.4165(2) 0.0408(17) Uani 1 1 d . . . . .
H46 H 0.925205 0.104015 0.424114 0.049 Uiso 1 1 calc R . . . .
C163 C 0.3466(7) 0.3599(5) 0.96465(16) 0.0358(15) Uani 1 1 d . . . . .
C39 C 0.4026(6) 0.2994(5) 0.45049(16) 0.0313(14) Uani 1 1 d . . . . .
H39 H 0.326206 0.323140 0.456222 0.038 Uiso 1 1 calc R . . . .
C50 C 0.1999(7) 0.1103(5) 0.37221(17) 0.0352(15) Uani 1 1 d . . . . .
H50 H 0.119716 0.127281 0.377829 0.042 Uiso 1 1 calc R . . . .
C42 C 0.6323(6) 0.0745(5) 0.40438(16) 0.0346(15) Uani 1 1 d . . . . .
C89 C 0.1411(6) 0.7728(5) 0.46228(15) 0.0317(14) Uani 1 1 d . . . . .
H89 H 0.219723 0.783036 0.472166 0.038 Uiso 1 1 calc R . . . .
C72 C 0.2473(7) 0.8418(4) 0.33554(18) 0.0353(15) Uani 1 1 d . . . . .
C205 C -0.1347(7) 0.2046(6) 0.95333(19) 0.0424(17) Uani 1 1 d . . . . .
H205 H -0.207957 0.178726 0.960150 0.051 Uiso 1 1 calc R . . . .
C60 C 0.4243(6) 0.6611(5) 0.46655(16) 0.0323(14) Uani 1 1 d . . . . .
C23 C 0.0387(7) 0.3534(5) 0.40101(18) 0.0366(15) Uani 1 1 d . . . . .
H23 H 0.015269 0.394980 0.385862 0.044 Uiso 1 1 calc R . . . .
C9 C 0.7007(6) 0.3881(4) 0.25587(15) 0.0292(13) Uani 1 1 d . . . . .
C108 C 0.6260(7) 0.1950(5) 0.31595(17) 0.0376(16) Uani 1 1 d . . . . .
H108 H 0.538260 0.196505 0.315518 0.045 Uiso 1 1 calc R . . . .
C193 C 0.2542(7) 0.4429(5) 0.84770(18) 0.0384(16) Uani 1 1 d . . . . .
H193 H 0.323283 0.459861 0.836382 0.046 Uiso 1 1 calc R . . . .
C148 C 0.3758(6) 0.2671(5) 0.06421(16) 0.0328(14) Uani 1 1 d . . . . .
H148 H 0.299992 0.283823 0.072648 0.039 Uiso 1 1 calc R . . . .
C19 C 0.2133(6) 0.3183(4) 0.36792(15) 0.0306(14) Uani 1 1 d . . . . .
C133 C 0.7164(6) 0.3327(4) 0.06900(15) 0.0298(13) Uani 1 1 d . . . . .
C185 C -0.2462(7) 0.1125(5) 0.75461(17) 0.0362(15) Uani 1 1 d . . . . .
C66 C 0.2365(6) 0.6467(4) 0.43512(15) 0.0272(13) Uani 1 1 d . . . . .
C145 C 0.8092(8) 0.4059(5) 0.11708(19) 0.0406(17) Uani 1 1 d . . . . .
H145 H 0.888830 0.390405 0.110611 0.049 Uiso 1 1 calc R . . . .
C135 C 0.8592(7) 0.3614(6) 0.02896(17) 0.0403(17) Uani 1 1 d . . . . .
C43 C 0.6402(7) -0.0094(5) 0.39557(19) 0.0402(16) Uani 1 1 d . . . . .
H43 H 0.567560 -0.040161 0.389503 0.048 Uiso 1 1 calc R . . . .
C12 C 0.9492(7) 0.4330(6) 0.2569(2) 0.0440(18) Uani 1 1 d . . . . .
H12 H 1.032681 0.451537 0.257000 0.053 Uiso 1 1 calc R . . . .
C20 C 0.1464(6) 0.3158(5) 0.33963(17) 0.0340(15) Uani 1 1 d . . . . .
H20 H 0.059712 0.306359 0.339528 0.041 Uiso 1 1 calc R . . . .
C69 C 0.2384(8) 0.8301(5) 0.39109(18) 0.0402(17) Uani 1 1 d . . . . .
H69 H 0.195296 0.840936 0.409351 0.048 Uiso 1 1 calc R . . . .
C97 C 0.1692(8) 0.5324(5) 0.34471(17) 0.0386(16) Uani 1 1 d . . . . .
H97 H 0.153815 0.506735 0.325009 0.046 Uiso 1 1 calc R . . . .
C187 C -0.4419(7) 0.0990(6) 0.7266(2) 0.0451(18) Uani 1 1 d . . . . .
H187 H -0.489807 0.103151 0.707751 0.054 Uiso 1 1 calc R . . . .
C173 C 0.1313(7) 0.1674(4) 0.81449(16) 0.0313(14) Uani 1 1 d . . . . .
C51 C 0.2126(8) 0.0673(5) 0.34495(19) 0.0407(17) Uani 1 1 d . . . . .
H51 H 0.141806 0.053816 0.332118 0.049 Uiso 1 1 calc R . . . .
C21 C 0.2018(7) 0.3265(5) 0.31182(17) 0.0332(14) Uani 1 1 d . . . . .
H21 H 0.153937 0.324208 0.292898 0.040 Uiso 1 1 calc R . . . .
C3 C 0.1799(8) 0.3003(6) 0.14470(19) 0.0458(18) Uani 1 1 d . . . . .
H3 H 0.133507 0.289483 0.125945 0.055 Uiso 1 1 calc R . . . .
C141 C 0.5867(7) 0.4086(5) 0.10752(16) 0.0335(14) Uani 1 1 d . . . . .
C161 C 0.1852(7) 0.4662(5) 0.95913(18) 0.0383(16) Uani 1 1 d . . . . .
H161 H 0.111971 0.486744 0.948751 0.046 Uiso 1 1 calc R . . . .
C153 C 0.3693(8) 0.4851(5) 0.12171(17) 0.0407(17) Uani 1 1 d . . . . .
C74 C 0.1812(7) 0.8515(5) 0.25226(19) 0.0389(16) Uani 1 1 d . . . . .
C81 C 0.0095(7) 0.8879(5) 0.27693(19) 0.0393(16) Uani 1 1 d . . . . .
C03R C 0.1961(6) 0.3316(4) 0.92371(15) 0.0284(13) Uani 1 1 d . . . . .
C134 C 0.7519(7) 0.3931(5) 0.04242(18) 0.0384(16) Uani 1 1 d . . . . .
C152 C 0.3724(7) 0.4378(5) 0.09454(17) 0.0374(16) Uani 1 1 d . . . . .
C116 C 0.2380(7) 0.1177(6) 0.25954(18) 0.0448(19) Uani 1 1 d . . . . .
H116 H 0.282201 0.127668 0.278672 0.054 Uiso 1 1 calc R . . . .
C206 C -0.0166(7) 0.1762(5) 0.96441(18) 0.0399(16) Uani 1 1 d . . . . .
H206 H -0.009618 0.130137 0.978687 0.048 Uiso 1 1 calc R . . . .
C31 C 0.0932(7) 0.1153(5) 0.48737(17) 0.0381(16) Uani 1 1 d . . . . .
H31 H 0.023687 0.137806 0.497247 0.046 Uiso 1 1 calc R . . . .
C182 C 0.2423(8) 0.2348(6) 0.65014(19) 0.0462(19) Uani 1 1 d . . . . .
H182 H 0.283466 0.249726 0.631967 0.055 Uiso 1 1 calc R . . . .
C128 C 0.9545(7) 0.1561(6) 0.0875(2) 0.0434(18) Uani 1 1 d . . . . .
H128 H 0.973245 0.110012 0.101188 0.052 Uiso 1 1 calc R . . . .
C158 C 0.4019(8) 0.4064(6) 0.98934(18) 0.0448(19) Uani 1 1 d . . . . .
H158 H 0.475867 0.386554 0.999539 0.054 Uiso 1 1 calc R . . . .
C162 C 0.2391(7) 0.3906(5) 0.94994(15) 0.0343(15) Uani 1 1 d . . . . .
C92 C -0.0880(6) 0.7423(5) 0.43432(15) 0.0318(14) Uani 1 1 d . . . . .
H92 H -0.166418 0.732105 0.424304 0.038 Uiso 1 1 calc R . . . .
C160 C 0.2393(9) 0.5112(6) 0.9835(2) 0.048(2) Uani 1 1 d . . . . .
H160 H 0.202940 0.562844 0.990128 0.058 Uiso 1 1 calc R . . . .
C57 C 0.3762(7) 0.5417(6) 0.50512(17) 0.0393(16) Uani 1 1 d . . . . .
H57 H 0.446070 0.552696 0.518595 0.047 Uiso 1 1 calc R . . . .
C194 C 0.1353(8) 0.4597(5) 0.83611(18) 0.0424(18) Uani 1 1 d . . . . .
H194 H 0.122847 0.486983 0.816593 0.051 Uiso 1 1 calc R . . . .
C26 C 0.0976(6) 0.2317(4) 0.44445(15) 0.0300(13) Uani 1 1 d . . . . .
C33 C 0.2509(8) 0.0069(5) 0.48338(19) 0.0425(18) Uani 1 1 d . . . . .
H33 H 0.288644 -0.044257 0.490856 0.051 Uiso 1 1 calc R . . . .
C73 C 0.1860(7) 0.8595(5) 0.30477(18) 0.0363(15) Uani 1 1 d . . . . .
C64 C 0.4105(6) 0.7583(5) 0.42276(16) 0.0323(14) Uani 1 1 d . . . . .
C40 C 0.5131(8) 0.3380(6) 0.46071(18) 0.0411(17) Uani 1 1 d . . . . .
H40 H 0.512366 0.388510 0.472846 0.049 Uiso 1 1 calc R . . . .
C25 C -0.0055(6) 0.2824(5) 0.44857(17) 0.0360(15) Uani 1 1 d . . . . .
H25 H -0.054374 0.275648 0.466126 0.043 Uiso 1 1 calc R . . . .
C109 C 0.6867(7) 0.1751(5) 0.28891(17) 0.0370(15) Uani 1 1 d . . . . .
C150 C 0.4899(7) 0.1692(6) 0.03399(19) 0.0430(18) Uani 1 1 d . . . . .
H150 H 0.493154 0.120357 0.021025 0.052 Uiso 1 1 calc R . . . .
C174 C 0.2563(7) 0.1859(5) 0.81595(17) 0.0391(16) Uani 1 1 d . . . . .
H174 H 0.299329 0.191461 0.797372 0.047 Uiso 1 1 calc R . . . .
C119 C 0.1098(8) 0.0896(7) 0.2040(2) 0.049(2) Uani 1 1 d . . . . .
H119 H 0.064903 0.081850 0.184871 0.059 Uiso 1 1 calc R . . . .
C118 C 0.0484(7) 0.0895(6) 0.2312(2) 0.0456(19) Uani 1 1 d . . . . .
H118 H -0.037946 0.078544 0.230679 0.055 Uiso 1 1 calc R . . . .
C1 C 0.1888(8) 0.3392(7) 0.19806(19) 0.053(2) Uani 1 1 d . . . . .
H1 H 0.145793 0.353280 0.216054 0.063 Uiso 1 1 calc R . . . .
C122 C 0.7969(6) 0.1834(5) 0.17658(18) 0.0363(15) Uani 1 1 d . . . . .
H122 H 0.844696 0.189242 0.195418 0.044 Uiso 1 1 calc R . . . .
C24 C -0.0344(7) 0.3430(5) 0.42612(18) 0.0392(16) Uani 1 1 d . . . . .
H24 H -0.105387 0.377938 0.428006 0.047 Uiso 1 1 calc R . . . .
C45 C 0.8608(8) -0.0073(6) 0.4062(2) 0.048(2) Uani 1 1 d . . . . .
H45 H 0.938637 -0.035333 0.406415 0.058 Uiso 1 1 calc R . . . .
C103 C -0.3262(8) 0.5299(7) 0.4154(2) 0.052(2) Uani 1 1 d . . . . .
H103 H -0.391689 0.529475 0.429270 0.062 Uiso 1 1 calc R . . . .
C99 C 0.3129(6) 0.5867(4) 0.38422(16) 0.0317(14) Uani 1 1 d . . . . .
H99 H 0.395685 0.596785 0.391477 0.038 Uiso 1 1 calc R . . . .
C61 C 0.5369(7) 0.6934(5) 0.47682(18) 0.0380(16) Uani 1 1 d . . . . .
H61 H 0.577980 0.672018 0.495084 0.046 Uiso 1 1 calc R . . . .
C44 C 0.7558(8) -0.0496(6) 0.3956(2) 0.049(2) Uani 1 1 d . . . . .
H44 H 0.761780 -0.106526 0.388144 0.059 Uiso 1 1 calc R . . . .
C55 C 0.1939(7) 0.4579(5) 0.49076(17) 0.0405(17) Uani 1 1 d . . . . .
H55 H 0.141622 0.410585 0.494406 0.049 Uiso 1 1 calc R . . . .
C63 C 0.5274(7) 0.7893(5) 0.43329(18) 0.0398(16) Uani 1 1 d . . . . .
H63 H 0.565470 0.833197 0.421904 0.048 Uiso 1 1 calc R . . . .
C83 C -0.1828(8) 0.9317(6) 0.3030(2) 0.050(2) Uani 1 1 d . . . . .
H83 H -0.135508 0.935254 0.322030 0.060 Uiso 1 1 calc R . . . .
C167 C 0.5141(7) 0.1681(6) 0.9338(2) 0.0456(19) Uani 1 1 d . . . . .
H167 H 0.584374 0.132455 0.937202 0.055 Uiso 1 1 calc R . . . .
C37 C 0.6256(6) 0.2314(5) 0.43433(17) 0.0354(15) Uani 1 1 d . . . . .
C16 C 0.4160(7) 0.7835(6) 0.36609(19) 0.0443(18) Uani 1 1 d . . . . .
H16 H 0.498279 0.762326 0.367298 0.053 Uiso 1 1 calc R . . . .
C120 C 0.2364(8) 0.1009(6) 0.20442(18) 0.0439(18) Uani 1 1 d . . . . .
H120 H 0.279066 0.098379 0.185701 0.053 Uiso 1 1 calc R . . . .
C70 C 0.1858(8) 0.8539(6) 0.36228(19) 0.0435(18) Uani 1 1 d . . . . .
H70 H 0.105851 0.878958 0.361168 0.052 Uiso 1 1 calc R . . . .
C186 C -0.3165(7) 0.1177(6) 0.72699(18) 0.0417(17) Uani 1 1 d . . . . .
H186 H -0.278950 0.133945 0.708436 0.050 Uiso 1 1 calc R . . . .
C183 C 0.3096(8) 0.2149(7) 0.6765(2) 0.056(2) Uani 1 1 d . . . . .
H183 H 0.397260 0.214561 0.676225 0.067 Uiso 1 1 calc R . . . .
C192 C 0.2719(7) 0.4017(5) 0.87545(18) 0.0387(16) Uani 1 1 d . . . . .
H192 H 0.353535 0.389253 0.883026 0.046 Uiso 1 1 calc R . . . .
C32 C 0.1495(9) 0.0390(6) 0.49788(18) 0.050(2) Uani 1 1 d . . . . .
H32 H 0.117698 0.009388 0.514985 0.059 Uiso 1 1 calc R . . . .
C117 C 0.1112(8) 0.1052(8) 0.2592(2) 0.055(2) Uani 1 1 d . . . . .
H117 H 0.068163 0.107392 0.277875 0.066 Uiso 1 1 calc R . . . .
C143 C 0.6827(10) 0.4766(6) 0.1533(2) 0.053(2) Uani 1 1 d . . . . .
H143 H 0.674500 0.507878 0.171884 0.063 Uiso 1 1 calc R . . . .
C82 C -0.1246(7) 0.9106(5) 0.2757(2) 0.0429(18) Uani 1 1 d . . . . .
C107 C 0.6923(8) 0.2123(6) 0.34316(18) 0.0468(19) Uani 1 1 d . . . . .
H107 H 0.650453 0.229056 0.361033 0.056 Uiso 1 1 calc R . . . .
C111 C 0.8829(8) 0.1844(6) 0.3181(2) 0.050(2) Uani 1 1 d . . . . .
H111 H 0.970318 0.178775 0.318987 0.060 Uiso 1 1 calc R . . . .
C65 C 0.3594(6) 0.6933(5) 0.44019(16) 0.0311(14) Uani 1 1 d . . . . .
C201 C -0.3785(8) 0.4168(7) 0.9119(2) 0.055(2) Uani 1 1 d . . . . .
H201 H -0.445164 0.387306 0.920610 0.066 Uiso 1 1 calc R . . . .
C62 C 0.5883(7) 0.7576(6) 0.45980(19) 0.0429(18) Uani 1 1 d . . . . .
H62 H 0.666431 0.780456 0.466283 0.051 Uiso 1 1 calc R . . . .
C75 C 0.2422(8) 0.8330(6) 0.22339(19) 0.0439(18) Uani 1 1 d . . . . .
C198 C -0.1835(7) 0.5037(5) 0.8884(2) 0.0419(17) Uani 1 1 d . . . . .
H198 H -0.116448 0.534679 0.880506 0.050 Uiso 1 1 calc R . . . .
C10 C 0.7619(7) 0.3899(8) 0.22905(19) 0.054(2) Uani 1 1 d . . . . .
H10 H 0.718944 0.376636 0.210021 0.065 Uiso 1 1 calc R . . . .
C129 C 1.0315(8) 0.1726(6) 0.0631(2) 0.050(2) Uani 1 1 d . . . . .
H129 H 1.101987 0.137564 0.060707 0.060 Uiso 1 1 calc R . . . .
C106 C 0.8212(9) 0.2053(7) 0.3445(2) 0.051(2) Uani 1 1 d . . . . .
H106 H 0.866503 0.214718 0.363529 0.061 Uiso 1 1 calc R . . . .
C130 C 1.0084(7) 0.2372(7) 0.04288(19) 0.0469(19) Uani 1 1 d . . . . .
H130 H 1.062554 0.248154 0.026655 0.056 Uiso 1 1 calc R . . . .
C188 C -0.4977(8) 0.0746(6) 0.7531(2) 0.049(2) Uani 1 1 d . . . . .
H188 H -0.583611 0.062161 0.752715 0.059 Uiso 1 1 calc R . . . .
C189 C -0.4260(9) 0.0686(8) 0.7806(2) 0.063(3) Uani 1 1 d . . . . .
H189 H -0.463251 0.051848 0.799142 0.075 Uiso 1 1 calc R . . . .
C200 C -0.3961(9) 0.4988(7) 0.9007(3) 0.058(2) Uani 1 1 d . . . . .
H200 H -0.475224 0.524904 0.900880 0.069 Uiso 1 1 calc R . . . .
C149 C 0.3782(7) 0.1955(6) 0.04545(18) 0.0451(19) Uani 1 1 d . . . . .
H149 H 0.304380 0.164735 0.040479 0.054 Uiso 1 1 calc R . . . .
C87 C -0.1940(8) 0.9071(7) 0.2482(2) 0.053(2) Uani 1 1 d . . . . .
H87 H -0.156947 0.891544 0.229492 0.064 Uiso 1 1 calc R . . . .
C11 C 0.8859(8) 0.4109(9) 0.2292(2) 0.065(3) Uani 1 1 d . . . . .
H11 H 0.928200 0.410212 0.210443 0.078 Uiso 1 1 calc R . . . .
C139 C 0.6934(9) 0.4658(6) 0.0320(2) 0.051(2) Uani 1 1 d . . . . .
H139 H 0.622758 0.487100 0.041703 0.061 Uiso 1 1 calc R . . . .
C144 C 0.7981(9) 0.4524(5) 0.1446(2) 0.048(2) Uani 1 1 d . . . . .
H144 H 0.869444 0.466920 0.157100 0.058 Uiso 1 1 calc R . . . .
C71 C 0.3649(7) 0.8055(6) 0.33736(18) 0.0412(17) Uani 1 1 d . . . . .
H71 H 0.409019 0.796053 0.319165 0.049 Uiso 1 1 calc R . . . .
C199 C -0.2977(9) 0.5421(6) 0.8893(2) 0.054(2) Uani 1 1 d . . . . .
H199 H -0.308403 0.598838 0.881901 0.064 Uiso 1 1 calc R . . . .
C80 C 0.1738(9) 0.8205(6) 0.1960(2) 0.049(2) Uani 1 1 d . . . . .
H80 H 0.086490 0.826012 0.195975 0.059 Uiso 1 1 calc R . . . .
C84 C -0.3088(9) 0.9474(7) 0.3025(3) 0.062(3) Uani 1 1 d . . . . .
H84 H -0.348578 0.959219 0.321180 0.074 Uiso 1 1 calc R . . . .
C110 C 0.8159(7) 0.1720(6) 0.2903(2) 0.0464(19) Uani 1 1 d . . . . .
H110 H 0.858540 0.161087 0.271973 0.056 Uiso 1 1 calc R . . . .
C142 C 0.5765(9) 0.4558(5) 0.13495(18) 0.0435(18) Uani 1 1 d . . . . .
C86 C -0.3206(8) 0.9268(7) 0.2483(3) 0.056(2) Uani 1 1 d . . . . .
H86 H -0.368967 0.926960 0.229471 0.067 Uiso 1 1 calc R . . . .
C76 C 0.3712(9) 0.8257(7) 0.2231(2) 0.055(2) Uani 1 1 d . . . . .
H76 H 0.419276 0.831514 0.241902 0.066 Uiso 1 1 calc R . . . .
C85 C -0.3741(9) 0.9459(7) 0.2755(3) 0.059(2) Uani 1 1 d . . . . .
H85 H -0.459984 0.958377 0.275207 0.071 Uiso 1 1 calc R . . . .
C137 C 0.8464(10) 0.4764(9) -0.0070(2) 0.065(3) Uani 1 1 d . . . . .
H137 H 0.878121 0.505868 -0.024102 0.078 Uiso 1 1 calc R . . . .
C56 C 0.2948(7) 0.4740(5) 0.51099(19) 0.0411(17) Uani 1 1 d . . . . .
H56 H 0.308737 0.439270 0.528816 0.049 Uiso 1 1 calc R . . . .
C136 C 0.9043(10) 0.4055(8) 0.0037(2) 0.062(3) Uani 1 1 d . . . . .
H136 H 0.975885 0.385436 -0.005966 0.074 Uiso 1 1 calc R . . . .
C156 C 0.1710(10) 0.4927(8) 0.0790(2) 0.063(3) Uani 1 1 d . . . . .
H156 H 0.102098 0.493749 0.064613 0.076 Uiso 1 1 calc R . . . .
C184 C 0.2535(8) 0.1952(7) 0.7036(2) 0.052(2) Uani 1 1 d . . . . .
H184 H 0.301484 0.182898 0.721957 0.062 Uiso 1 1 calc R . . . .
C159 C 0.3478(9) 0.4811(7) 0.9986(2) 0.054(2) Uani 1 1 d . . . . .
H159 H 0.384380 0.512549 1.015411 0.065 Uiso 1 1 calc R . . . .
C14 C 0.7668(9) 0.4071(9) 0.28372(19) 0.068(3) Uani 1 1 d . . . . .
H14 H 0.726229 0.405757 0.302753 0.082 Uiso 1 1 calc R . . . .
C79 C 0.2293(10) 0.8002(7) 0.1686(2) 0.058(2) Uani 1 1 d . . . . .
H79 H 0.180829 0.788331 0.150244 0.070 Uiso 1 1 calc R . . . .
C155 C 0.1693(11) 0.5396(9) 0.1063(3) 0.080(4) Uani 1 1 d . . . . .
H155 H 0.099914 0.574383 0.110353 0.096 Uiso 1 1 calc R . . . .
C2 C 0.1230(9) 0.3273(8) 0.1706(2) 0.058(2) Uani 1 1 d . . . . .
H2 H 0.036608 0.337996 0.169496 0.069 Uiso 1 1 calc R . . . .
C105 C -0.2466(9) 0.4885(7) 0.3672(2) 0.056(2) Uani 1 1 d . . . . .
H105 H -0.256525 0.458853 0.348057 0.067 Uiso 1 1 calc R . . . .
C154 C 0.2665(12) 0.5359(7) 0.1273(2) 0.066(3) Uani 1 1 d . . . . .
H154 H 0.264573 0.568054 0.145957 0.079 Uiso 1 1 calc R . . . .
C77 C 0.4288(11) 0.8102(9) 0.1961(2) 0.069(3) Uani 1 1 d . . . . .
H77 H 0.516490 0.808128 0.196072 0.082 Uiso 1 1 calc R . . . .
C13 C 0.8893(9) 0.4274(9) 0.2834(2) 0.070(3) Uani 1 1 d . . . . .
H13 H 0.933493 0.437982 0.302525 0.084 Uiso 1 1 calc R . . . .
C104 C -0.3404(9) 0.4888(8) 0.3874(3) 0.068(3) Uani 1 1 d . . . . .
H104 H -0.415784 0.460413 0.382020 0.082 Uiso 1 1 calc R . . . .
C190 C -0.3002(9) 0.0869(8) 0.7810(2) 0.062(3) Uani 1 1 d . . . . .
H190 H -0.251642 0.081519 0.799776 0.074 Uiso 1 1 calc R . . . .
C138 C 0.7408(9) 0.5075(8) 0.0066(2) 0.065(3) Uani 1 1 d . . . . .
H138 H 0.701145 0.557259 -0.001486 0.077 Uiso 1 1 calc R . . . .
C78 C 0.3594(11) 0.7976(9) 0.1687(2) 0.074(4) Uani 1 1 d . . . . .
H78 H 0.399706 0.787123 0.149984 0.089 Uiso 1 1 calc R . . . .

loop_
_atom_site_aniso_label
_atom_site_aniso_U_11
_atom_site_aniso_U_22
_atom_site_aniso_U_33
_atom_site_aniso_U_23
_atom_site_aniso_U_13
_atom_site_aniso_U_12
O2 0.046(3) 0.039(3) 0.032(3) -0.008(2) -0.004(2) 0.002(2)
O1 0.017(2) 0.047(3) 0.064(3) -0.012(3) 0.001(2) 0.000(2)
N6 0.032(3) 0.033(3) 0.035(3) 0.006(2) 0.000(2) -0.003(2)
O4 0.064(4) 0.036(3) 0.036(3) -0.009(2) 0.005(3) 0.006(3)
N005 0.024(2) 0.039(3) 0.025(3) -0.009(2) 0.007(2) 0.002(2)
N8 0.035(3) 0.032(3) 0.034(3) -0.005(2) 0.006(2) 0.003(2)
N4 0.030(3) 0.037(3) 0.028(3) -0.003(2) 0.003(2) -0.004(2)
N10 0.034(3) 0.042(3) 0.032(3) 0.000(2) -0.001(2) -0.007(3)
O3 0.027(2) 0.047(3) 0.076(4) 0.022(3) -0.003(2) -0.008(2)
N11 0.037(3) 0.042(3) 0.029(3) -0.001(2) 0.001(2) 0.000(3)
N12 0.037(3) 0.043(3) 0.031(3) -0.004(3) 0.002(2) -0.007(3)
N5 0.032(3) 0.038(3) 0.029(3) 0.005(2) 0.002(2) 0.000(2)
N9 0.022(3) 0.041(3) 0.040(3) 0.011(3) -0.003(2) -0.006(2)
N7 0.026(3) 0.039(3) 0.034(3) 0.004(2) 0.001(2) -0.005(2)
N2 0.028(3) 0.039(3) 0.032(3) 0.000(2) 0.004(2) -0.006(2)
N3 0.028(3) 0.038(3) 0.030(3) -0.007(2) 0.003(2) 0.000(2)
N14 0.037(3) 0.039(3) 0.045(4) 0.009(3) 0.001(3) 0.000(3)
N1 0.024(3) 0.043(3) 0.033(3) -0.010(3) -0.003(2) -0.001(2)
N15 0.043(3) 0.041(4) 0.041(3) 0.002(3) -0.001(3) 0.008(3)
C124 0.028(3) 0.028(3) 0.036(3) 0.004(3) 0.000(3) 0.000(3)
N13 0.037(3) 0.039(3) 0.045(4) 0.005(3) -0.002(3) 0.001(3)
C48 0.026(3) 0.028(3) 0.027(3) 0.002(2) -0.001(2) -0.005(2)
C147 0.027(3) 0.041(4) 0.025(3) 0.001(3) 0.003(2) 0.004(3)
C6 0.033(3) 0.042(4) 0.029(3) -0.008(3) 0.002(3) -0.003(3)
C181 0.041(4) 0.038(4) 0.031(3) -0.001(3) -0.002(3) 0.002(3)
C114 0.032(3) 0.035(4) 0.028(3) 0.002(3) 0.005(3) -0.004(3)
C8 0.032(3) 0.027(3) 0.036(4) 0.003(3) 0.004(3) -0.002(3)
C115 0.030(3) 0.033(3) 0.036(3) 0.006(3) -0.001(3) -0.003(3)
C208 0.023(3) 0.028(3) 0.034(3) -0.002(3) -0.003(2) -0.006(2)
C157 0.039(4) 0.050(4) 0.034(4) 0.009(3) 0.009(3) 0.008(3)
C191 0.032(3) 0.029(3) 0.029(3) -0.001(3) 0.002(3) 0.000(3)
C164 0.030(3) 0.044(4) 0.023(3) 0.007(3) -0.007(2) -0.011(3)
C126 0.021(3) 0.041(4) 0.036(4) 0.000(3) -0.003(3) -0.001(3)
C179 0.040(4) 0.034(4) 0.032(3) 0.001(3) 0.006(3) -0.001(3)
C88 0.021(3) 0.028(3) 0.029(3) 0.004(2) 0.004(2) -0.001(2)
C170 0.033(3) 0.024(3) 0.032(3) 0.000(2) 0.001(3) 0.001(2)
C22 0.029(3) 0.035(4) 0.029(3) -0.004(3) 0.003(3) -0.009(3)
C176 0.040(4) 0.035(4) 0.029(3) -0.004(3) -0.006(3) -0.003(3)
C35 0.025(3) 0.033(3) 0.027(3) -0.003(3) 0.000(2) -0.001(2)
C196 0.031(3) 0.039(4) 0.029(3) 0.001(3) 0.001(3) -0.007(3)
C113 0.025(3) 0.037(3) 0.030(3) 0.001(3) 0.002(2) -0.007(3)
C54 0.026(3) 0.037(4) 0.035(3) 0.000(3) 0.001(3) -0.003(3)
C127 0.036(3) 0.029(3) 0.033(3) 0.005(3) 0.000(3) 0.004(3)
C58 0.026(3) 0.034(3) 0.030(3) 0.001(3) -0.003(2) 0.002(3)
C15 0.030(3) 0.026(3) 0.029(3) 0.000(2) 0.001(3) 0.000(2)
C34 0.036(4) 0.039(4) 0.034(4) 0.003(3) -0.005(3) -0.009(3)
C91 0.028(3) 0.037(4) 0.032(3) -0.007(3) 0.002(3) 0.001(3)
C169 0.020(3) 0.038(4) 0.031(3) 0.002(3) -0.001(2) -0.006(3)
C38 0.027(3) 0.051(4) 0.034(4) -0.007(3) -0.004(3) -0.015(3)
C98 0.042(4) 0.030(3) 0.039(4) -0.002(3) 0.012(3) 0.008(3)
C52 0.044(4) 0.033(4) 0.033(4) -0.004(3) -0.003(3) 0.000(3)
C121 0.033(3) 0.033(3) 0.030(3) 0.004(3) 0.003(3) -0.005(3)
C7 0.031(3) 0.034(3) 0.027(3) -0.001(3) 0.000(3) 0.001(3)
C197 0.029(3) 0.041(4) 0.039(4) 0.008(3) -0.007(3) -0.005(3)
C17 0.029(3) 0.036(4) 0.030(3) 0.003(3) 0.001(3) -0.003(3)
C204 0.025(3) 0.048(4) 0.035(4) 0.003(3) 0.000(3) -0.002(3)
C172 0.033(3) 0.043(4) 0.033(4) 0.000(3) 0.002(3) -0.008(3)
C166 0.030(3) 0.048(4) 0.035(4) 0.007(3) -0.008(3) 0.000(3)
C132 0.021(3) 0.042(4) 0.031(3) 0.003(3) 0.000(2) -0.005(3)
C30 0.030(3) 0.044(4) 0.028(3) -0.004(3) -0.002(3) -0.010(3)
C59 0.030(3) 0.033(3) 0.025(3) -0.002(3) 0.003(2) -0.003(3)
C101 0.037(4) 0.035(4) 0.030(3) -0.002(3) -0.002(3) 0.007(3)
C123 0.033(3) 0.043(4) 0.037(4) 0.004(3) -0.005(3) -0.001(3)
C18 0.031(3) 0.033(3) 0.032(3) -0.001(3) 0.005(3) -0.002(3)
C41 0.033(3) 0.043(4) 0.033(3) -0.003(3) -0.001(3) -0.011(3)
C151 0.023(3) 0.042(4) 0.034(3) -0.004(3) 0.002(3) 0.003(3)
C131 0.031(3) 0.045(4) 0.036(4) -0.003(3) 0.000(3) 0.001(3)
C178 0.039(4) 0.037(4) 0.032(3) 0.000(3) -0.002(3) -0.003(3)
C180 0.035(3) 0.032(3) 0.033(3) -0.003(3) 0.003(3) 0.000(3)
C49 0.032(3) 0.025(3) 0.026(3) 0.001(2) 0.001(2) -0.007(2)
C90 0.033(3) 0.038(4) 0.038(4) -0.007(3) 0.009(3) -0.005(3)
C112 0.032(3) 0.033(3) 0.036(4) 0.007(3) 0.000(3) 0.002(3)
C28 0.027(3) 0.032(3) 0.026(3) 0.001(3) -0.004(2) -0.007(3)
C93 0.024(3) 0.032(3) 0.026(3) -0.001(2) 0.007(2) -0.003(2)
C140 0.032(3) 0.024(3) 0.033(3) 0.002(3) -0.004(3) -0.003(3)
C203 0.027(3) 0.030(3) 0.033(3) 0.001(3) -0.001(3) -0.008(3)
C95 0.035(3) 0.027(3) 0.025(3) -0.001(2) 0.005(3) 0.004(3)
C125 0.032(3) 0.028(3) 0.036(4) 0.005(3) 0.000(3) -0.003(3)
C94 0.035(3) 0.026(3) 0.026(3) 0.003(2) 0.007(3) -0.002(3)
C171 0.032(3) 0.048(4) 0.028(3) 0.001(3) 0.004(3) 0.001(3)
C202 0.033(4) 0.049(5) 0.046(4) 0.005(4) -0.005(3) -0.002(3)
C47 0.034(3) 0.029(3) 0.037(4) -0.006(3) 0.002(3) 0.001(3)
C168 0.026(3) 0.032(3) 0.044(4) 0.001(3) 0.000(3) 0.003(3)
C96 0.036(3) 0.031(3) 0.028(3) -0.003(3) -0.003(3) 0.005(3)
C207 0.032(3) 0.039(4) 0.034(3) 0.006(3) 0.003(3) 0.001(3)
C195 0.031(3) 0.031(3) 0.039(4) 0.007(3) -0.010(3) -0.006(3)
C175 0.026(3) 0.044(4) 0.035(4) -0.002(3) -0.002(3) -0.002(3)
C177 0.041(4) 0.031(3) 0.034(4) -0.002(3) 0.002(3) 0.000(3)
C29 0.028(3) 0.033(3) 0.034(3) 0.000(3) -0.002(3) -0.012(3)
C146 0.031(3) 0.030(3) 0.025(3) 0.001(2) -0.001(2) 0.001(3)
C165 0.024(3) 0.041(4) 0.027(3) 0.005(3) -0.002(2) -0.002(3)
C36 0.026(3) 0.033(3) 0.030(3) -0.004(3) -0.004(2) -0.005(3)
C100 0.035(4) 0.042(4) 0.042(4) -0.008(3) -0.005(3) 0.000(3)
C27 0.029(3) 0.038(4) 0.027(3) -0.002(3) 0.004(3) -0.007(3)
C0AA 0.028(3) 0.036(4) 0.029(3) -0.003(3) -0.002(3) 0.003(3)
C68 0.037(4) 0.033(3) 0.036(3) 0.004(3) 0.005(3) -0.004(3)
C102 0.027(3) 0.044(4) 0.037(4) -0.003(3) -0.001(3) -0.006(3)
C4 0.046(4) 0.049(4) 0.031(4) -0.004(3) 0.008(3) -0.005(4)
C5 0.039(4) 0.036(4) 0.027(3) 0.000(3) 0.008(3) -0.003(3)
C46 0.024(3) 0.045(4) 0.054(5) -0.004(3) 0.000(3) -0.002(3)
C163 0.037(4) 0.044(4) 0.026(3) 0.001(3) -0.001(3) -0.010(3)
C39 0.028(3) 0.033(3) 0.033(3) -0.007(3) 0.003(3) -0.002(3)
C50 0.032(3) 0.035(4) 0.038(4) -0.004(3) -0.005(3) -0.001(3)
C42 0.025(3) 0.046(4) 0.033(3) 0.003(3) 0.001(3) -0.003(3)
C89 0.026(3) 0.041(4) 0.028(3) -0.003(3) 0.005(2) -0.005(3)
C72 0.036(4) 0.026(3) 0.043(4) 0.010(3) 0.001(3) -0.001(3)
C205 0.030(3) 0.053(5) 0.044(4) 0.011(4) 0.005(3) -0.009(3)
C60 0.032(3) 0.037(4) 0.027(3) 0.006(3) 0.000(3) 0.007(3)
C23 0.032(3) 0.037(4) 0.041(4) 0.000(3) 0.006(3) -0.003(3)
C9 0.029(3) 0.031(3) 0.028(3) -0.002(3) 0.004(3) -0.004(3)
C108 0.037(4) 0.043(4) 0.033(4) 0.005(3) 0.005(3) -0.007(3)
C193 0.037(4) 0.036(4) 0.043(4) 0.006(3) 0.006(3) -0.006(3)
C148 0.022(3) 0.044(4) 0.032(3) -0.006(3) -0.001(2) 0.002(3)
C19 0.034(3) 0.033(3) 0.025(3) 0.001(3) 0.005(3) -0.003(3)
C133 0.029(3) 0.030(3) 0.030(3) 0.001(3) -0.001(3) 0.004(3)
C185 0.037(4) 0.033(4) 0.040(4) -0.004(3) 0.003(3) -0.007(3)
C66 0.028(3) 0.025(3) 0.028(3) 0.001(2) 0.001(2) 0.002(2)
C145 0.040(4) 0.033(4) 0.048(4) 0.000(3) -0.006(3) 0.001(3)
C135 0.037(4) 0.056(5) 0.028(3) -0.001(3) 0.006(3) -0.015(3)
C43 0.034(4) 0.039(4) 0.047(4) 0.002(3) 0.002(3) -0.002(3)
C12 0.028(3) 0.052(5) 0.053(5) -0.006(4) 0.002(3) -0.006(3)
C20 0.023(3) 0.039(4) 0.040(4) 0.000(3) 0.002(3) -0.005(3)
C69 0.045(4) 0.036(4) 0.041(4) 0.007(3) 0.016(3) 0.004(3)
C97 0.056(5) 0.035(4) 0.026(3) -0.002(3) 0.008(3) -0.004(3)
C187 0.034(4) 0.059(5) 0.041(4) 0.002(4) -0.006(3) -0.007(3)
C173 0.036(3) 0.030(3) 0.028(3) -0.001(3) -0.003(3) -0.003(3)
C51 0.043(4) 0.040(4) 0.038(4) -0.008(3) -0.005(3) 0.000(3)
C21 0.031(3) 0.036(4) 0.033(3) 0.001(3) -0.001(3) -0.006(3)
C3 0.044(4) 0.058(5) 0.034(4) -0.003(4) -0.008(3) -0.003(4)
C141 0.039(4) 0.029(3) 0.032(3) -0.001(3) 0.006(3) 0.001(3)
C161 0.034(4) 0.040(4) 0.041(4) -0.007(3) 0.006(3) -0.010(3)
C153 0.051(4) 0.038(4) 0.034(4) 0.006(3) 0.007(3) 0.007(3)
C74 0.040(4) 0.033(4) 0.044(4) 0.005(3) -0.003(3) -0.003(3)
C81 0.035(4) 0.035(4) 0.047(4) 0.010(3) 0.003(3) 0.001(3)
C03R 0.021(3) 0.032(3) 0.032(3) -0.003(3) 0.001(2) -0.006(2)
C134 0.042(4) 0.037(4) 0.036(4) 0.003(3) -0.008(3) -0.005(3)
C152 0.045(4) 0.034(4) 0.034(4) 0.002(3) 0.012(3) 0.004(3)
C116 0.031(4) 0.071(6) 0.032(4) 0.002(4) -0.003(3) -0.005(4)
C206 0.039(4) 0.046(4) 0.034(4) 0.011(3) -0.001(3) -0.006(3)
C31 0.043(4) 0.039(4) 0.032(3) -0.003(3) 0.006(3) -0.011(3)
C182 0.041(4) 0.060(5) 0.039(4) 0.015(4) 0.010(3) -0.009(4)
C128 0.034(4) 0.050(5) 0.047(4) -0.003(4) 0.001(3) 0.016(3)
C158 0.047(4) 0.055(5) 0.031(4) -0.001(3) -0.009(3) -0.021(4)
C162 0.036(3) 0.042(4) 0.025(3) 0.000(3) 0.004(3) -0.011(3)
C92 0.027(3) 0.044(4) 0.024(3) -0.007(3) 0.000(2) -0.001(3)
C160 0.061(5) 0.041(4) 0.044(4) -0.016(3) 0.015(4) -0.012(4)
C57 0.036(4) 0.048(4) 0.034(4) 0.001(3) -0.005(3) -0.006(3)
C194 0.052(4) 0.044(4) 0.031(4) 0.015(3) -0.001(3) -0.007(4)
C26 0.031(3) 0.030(3) 0.029(3) 0.000(3) 0.001(3) -0.007(3)
C33 0.048(4) 0.038(4) 0.040(4) 0.008(3) -0.006(3) -0.013(3)
C73 0.038(4) 0.029(3) 0.041(4) 0.003(3) -0.005(3) -0.006(3)
C64 0.032(3) 0.032(3) 0.033(3) -0.001(3) 0.009(3) 0.001(3)
C40 0.045(4) 0.044(4) 0.034(4) -0.009(3) 0.001(3) -0.008(3)
C25 0.028(3) 0.040(4) 0.041(4) -0.005(3) 0.008(3) -0.007(3)
C109 0.037(4) 0.040(4) 0.034(4) 0.003(3) 0.000(3) -0.005(3)
C150 0.040(4) 0.048(4) 0.041(4) -0.017(3) 0.004(3) -0.004(3)
C174 0.038(4) 0.048(4) 0.032(3) 0.002(3) 0.007(3) -0.005(3)
C119 0.036(4) 0.069(6) 0.041(4) -0.004(4) -0.001(3) -0.013(4)
C118 0.030(4) 0.056(5) 0.051(5) 0.000(4) 0.000(3) -0.005(3)
C1 0.042(4) 0.082(7) 0.035(4) -0.015(4) 0.004(3) 0.004(4)
C122 0.025(3) 0.044(4) 0.039(4) -0.001(3) -0.006(3) 0.001(3)
C24 0.033(3) 0.039(4) 0.047(4) -0.004(3) 0.011(3) -0.004(3)
C45 0.034(4) 0.047(5) 0.064(5) 0.002(4) 0.005(4) 0.014(3)
C103 0.031(4) 0.064(6) 0.061(5) -0.011(4) -0.002(4) -0.006(4)
C99 0.030(3) 0.029(3) 0.037(4) 0.003(3) 0.008(3) 0.002(3)
C61 0.030(3) 0.045(4) 0.038(4) -0.002(3) 0.000(3) 0.000(3)
C44 0.044(4) 0.036(4) 0.068(6) 0.000(4) 0.002(4) 0.008(3)
C55 0.043(4) 0.045(4) 0.034(4) 0.010(3) 0.005(3) -0.009(3)
C63 0.039(4) 0.041(4) 0.040(4) 0.009(3) 0.004(3) -0.008(3)
C83 0.042(4) 0.055(5) 0.052(5) 0.004(4) 0.003(4) 0.009(4)
C167 0.031(4) 0.047(4) 0.058(5) 0.010(4) -0.013(3) 0.002(3)
C37 0.021(3) 0.046(4) 0.039(4) -0.004(3) 0.000(3) 0.000(3)
C16 0.032(4) 0.059(5) 0.042(4) 0.008(4) 0.010(3) 0.009(3)
C120 0.041(4) 0.057(5) 0.034(4) -0.001(3) 0.007(3) -0.013(4)
C70 0.037(4) 0.049(4) 0.045(4) 0.010(3) 0.008(3) 0.004(3)
C186 0.039(4) 0.054(5) 0.032(4) -0.008(3) -0.001(3) -0.001(3)
C183 0.034(4) 0.079(7) 0.053(5) 0.027(5) 0.000(4) -0.007(4)
C192 0.034(4) 0.043(4) 0.039(4) 0.005(3) -0.001(3) -0.011(3)
C32 0.074(6) 0.044(4) 0.031(4) 0.007(3) 0.005(4) -0.029(4)
C117 0.037(4) 0.094(7) 0.035(4) 0.009(4) 0.005(3) -0.002(4)
C143 0.079(6) 0.040(4) 0.038(4) -0.010(3) -0.010(4) 0.005(4)
C82 0.037(4) 0.039(4) 0.052(5) 0.013(3) 0.000(3) 0.000(3)
C107 0.053(5) 0.055(5) 0.033(4) 0.002(3) 0.006(3) -0.016(4)
C111 0.036(4) 0.057(5) 0.055(5) -0.007(4) -0.016(4) -0.006(4)
C65 0.025(3) 0.039(4) 0.029(3) -0.002(3) 0.000(3) 0.002(3)
C201 0.033(4) 0.066(6) 0.068(6) 0.027(5) 0.012(4) 0.016(4)
C62 0.032(4) 0.052(5) 0.044(4) 0.002(3) 0.001(3) -0.013(3)
C75 0.046(4) 0.042(4) 0.044(4) 0.006(3) -0.001(3) 0.003(3)
C198 0.038(4) 0.038(4) 0.050(4) 0.000(3) -0.004(3) -0.007(3)
C10 0.029(4) 0.104(8) 0.030(4) -0.002(4) -0.004(3) 0.006(4)
C129 0.033(4) 0.060(5) 0.056(5) 0.001(4) 0.006(3) 0.018(4)
C106 0.054(5) 0.061(5) 0.037(4) -0.002(4) -0.011(4) -0.013(4)
C130 0.035(4) 0.068(6) 0.039(4) -0.003(4) 0.011(3) -0.006(4)
C188 0.037(4) 0.055(5) 0.055(5) 0.006(4) -0.006(4) -0.010(4)
C189 0.051(5) 0.097(8) 0.041(5) 0.015(5) 0.002(4) -0.034(5)
C200 0.043(5) 0.058(6) 0.074(6) 0.005(5) 0.006(4) 0.010(4)
C149 0.036(4) 0.066(5) 0.033(4) -0.014(4) 0.002(3) -0.012(4)
C87 0.045(5) 0.059(5) 0.056(5) 0.016(4) 0.002(4) 0.000(4)
C11 0.027(4) 0.127(10) 0.042(5) 0.002(5) 0.013(3) 0.001(5)
C139 0.047(4) 0.055(5) 0.049(5) 0.021(4) -0.006(4) -0.001(4)
C144 0.062(5) 0.035(4) 0.045(4) -0.005(3) -0.022(4) 0.006(4)
C71 0.036(4) 0.053(5) 0.035(4) 0.008(3) 0.010(3) 0.011(3)
C199 0.056(5) 0.041(4) 0.063(6) 0.008(4) -0.004(4) 0.003(4)
C80 0.048(5) 0.056(5) 0.043(4) 0.015(4) 0.001(4) 0.012(4)
C84 0.046(5) 0.066(6) 0.075(7) -0.003(5) 0.009(5) 0.009(4)
C110 0.034(4) 0.062(5) 0.043(4) -0.012(4) -0.004(3) 0.002(4)
C142 0.072(6) 0.025(3) 0.033(4) -0.007(3) 0.005(4) 0.000(3)
C86 0.039(4) 0.060(6) 0.068(6) 0.009(5) -0.004(4) 0.002(4)
C76 0.043(4) 0.077(7) 0.045(5) -0.006(4) -0.006(4) 0.014(4)
C85 0.044(5) 0.051(5) 0.082(7) 0.014(5) 0.009(5) 0.011(4)
C137 0.052(5) 0.090(8) 0.054(5) 0.028(5) -0.002(4) -0.012(5)
C56 0.039(4) 0.042(4) 0.042(4) 0.009(3) 0.003(3) -0.009(3)
C136 0.061(6) 0.078(7) 0.046(5) 0.021(5) -0.006(4) -0.011(5)
C156 0.054(5) 0.080(7) 0.058(6) 0.014(5) 0.009(4) 0.024(5)
C184 0.040(4) 0.072(6) 0.043(4) 0.020(4) 0.000(3) 0.000(4)
C159 0.057(5) 0.069(6) 0.037(4) -0.007(4) 0.006(4) -0.025(5)
C14 0.044(5) 0.136(11) 0.025(4) -0.029(5) 0.006(3) -0.024(6)
C79 0.065(6) 0.061(6) 0.048(5) 0.009(4) -0.006(4) 0.016(5)
C155 0.068(7) 0.101(9) 0.072(7) -0.008(6) 0.015(6) 0.062(7)
C2 0.040(4) 0.087(7) 0.044(5) -0.012(5) -0.008(4) 0.002(4)
C105 0.047(5) 0.060(6) 0.061(6) -0.027(5) -0.001(4) -0.017(4)
C154 0.093(8) 0.053(6) 0.055(5) -0.003(4) 0.030(5) 0.031(5)
C77 0.057(6) 0.098(9) 0.051(5) 0.000(5) -0.002(4) 0.021(6)
C13 0.043(5) 0.117(10) 0.048(5) -0.033(6) 0.002(4) -0.026(5)
C104 0.038(4) 0.083(8) 0.083(7) -0.041(6) 0.011(5) -0.020(5)
C190 0.049(5) 0.098(8) 0.036(4) 0.012(5) -0.008(4) -0.026(5)
C138 0.050(5) 0.080(7) 0.062(6) 0.045(6) -0.009(4) -0.007(5)
C78 0.075(7) 0.113(10) 0.035(4) 0.009(5) 0.008(4) 0.051(7)

loop_
_atom_type_symbol
_atom_type_description
_atom_type_scat_dispersion_real
_atom_type_scat_dispersion_imag
_atom_type_scat_source
C C 0.0181 0.0091 'International Tables Vol C Tables 4.2.6.8 and 6.1.1.4'
H H 0.0000 0.0000 'International Tables Vol C Tables 4.2.6.8 and 6.1.1.4'
N N 0.0311 0.0180 'International Tables Vol C Tables 4.2.6.8 and 6.1.1.4'
O O 0.0492 0.0322 'International Tables Vol C Tables 4.2.6.8 and 6.1.1.4'

loop_
_geom_angle_atom_site_label_1
_geom_angle_atom_site_label_2
_geom_angle_atom_site_label_3
_geom_angle
_geom_angle_site_symmetry_1
_geom_angle_site_symmetry_3
_geom_angle_publ_flag
C100 O2 C96 117.6(5) . . ?
C37 O1 C41 116.6(6) . . ?
C113 N6 C112 114.3(6) . . ?
C142 O4 C153 116.4(6) . . ?
C93 N005 C101 124.6(5) . . ?
C95 N005 C101 117.3(6) . . ?
C95 N005 C93 117.3(5) . . ?
C147 N8 C152 124.1(6) . . ?
C141 N8 C147 118.5(6) . . ?
C141 N8 C152 117.3(6) . . ?
C8 N4 C7 114.7(6) . . ?
C176 N10 C177 114.6(6) . . ?
C204 O3 C202 116.0(6) . . ?
C178 N11 C177 115.1(6) . . ?
C176 N12 C178 114.4(6) . . ?
C112 N5 C114 115.9(6) . . ?
C197 N9 C196 124.9(6) . . ?
C197 N9 C203 117.2(6) . . ?
C203 N9 C196 117.7(6) . . ?
C114 N7 C113 115.1(6) . . ?
C8 N2 C15 115.4(6) . . ?
C7 N3 C15 114.4(6) . . ?
C81 N14 C73 115.1(7) . . ?
C36 N1 C48 118.3(6) . . ?
C36 N1 C42 117.6(6) . . ?
C42 N1 C48 124.0(6) . . ?
C73 N15 C74 116.2(7) . . ?
C123 C124 C127 117.4(6) . . ?
C125 C124 C127 124.7(6) . . ?
C125 C124 C123 117.9(7) . . ?
C81 N13 C74 115.7(7) . . ?
C49 C48 N1 118.4(6) . . ?
C49 C48 C47 120.8(6) . . ?
C47 C48 N1 120.8(6) . . ?
N8 C147 C146 119.2(6) . . ?
C148 C147 N8 121.7(6) . . ?
C148 C147 C146 118.8(6) . . ?
C5 C6 C7 120.3(6) . . ?
C1 C6 C7 122.0(7) . . ?
C1 C6 C5 117.6(7) . . ?
C180 C181 H181 120.6 . . ?
C180 C181 C182 118.8(7) . . ?
C182 C181 H181 120.6 . . ?
N5 C114 C115 118.7(6) . . ?
N7 C114 N5 124.0(6) . . ?
N7 C114 C115 117.3(6) . . ?
N4 C8 N2 125.3(6) . . ?
N4 C8 C9 117.3(6) . . ?
N2 C8 C9 117.4(6) . . ?
C116 C115 C114 120.4(6) . . ?
C116 C115 C120 119.6(7) . . ?
C120 C115 C114 120.0(7) . . ?
C203 C208 C03R 119.2(6) . . ?
C207 C208 C203 118.8(6) . . ?
C207 C208 C03R 122.0(6) . . ?
C152 C157 H157 119.5 . . ?
C152 C157 C156 121.1(8) . . ?
C156 C157 H157 119.5 . . ?
C196 C191 C03R 121.6(6) . . ?
C196 C191 C192 119.2(6) . . ?
C192 C191 C03R 119.2(6) . . ?
C166 C164 C165 120.4(7) . . ?
C166 C164 C163 130.6(6) . . ?
C165 C164 C163 108.9(6) . . ?
C121 C126 H126 119.5 . . ?
C125 C126 H126 119.5 . . ?
C125 C126 C121 121.0(6) . . ?
C180 C179 C177 120.7(7) . . ?
C180 C179 C184 119.2(7) . . ?
C184 C179 C177 120.0(7) . . ?
C93 C88 C66 120.7(6) . . ?
C89 C88 C93 118.5(6) . . ?
C89 C88 C66 120.8(6) . . ?
C171 C170 C169 123.6(6) . . ?
C175 C170 C169 118.4(6) . . ?
C175 C170 C171 117.9(6) . . ?
C27 C22 C23 116.4(6) . . ?
C27 C22 C19 125.1(6) . . ?
C23 C22 C19 118.3(6) . . ?
N10 C176 C173 116.9(6) . . ?
N12 C176 N10 125.9(6) . . ?
N12 C176 C173 117.1(6) . . ?
C36 C35 C28 118.2(6) . . ?
C36 C35 C39 119.9(6) . . ?
C39 C35 C28 121.9(6) . . ?
C191 C196 N9 120.2(6) . . ?
C191 C196 C195 118.7(6) . . ?
C195 C196 N9 121.0(6) . . ?
N6 C113 N7 125.5(6) . . ?
N6 C113 C121 117.8(6) . . ?
N7 C113 C121 116.7(6) . . ?
C59 C54 H54 120.1 . . ?
C55 C54 H54 120.1 . . ?
C55 C54 C59 119.7(7) . . ?
C132 C127 C124 125.2(6) . . ?
C128 C127 C124 117.0(6) . . ?
C128 C127 C132 117.6(7) . . ?
C59 C58 C60 108.3(6) . . ?
C57 C58 C59 121.9(7) . . ?
C57 C58 C60 129.8(6) . . ?
N2 C15 N3 124.2(6) . . ?
N2 C15 C0AA 118.4(6) . . ?
N3 C15 C0AA 117.4(6) . . ?
C29 C34 H34 120.4 . . ?
C29 C34 C33 119.2(8) . . ?
C33 C34 H34 120.4 . . ?
C90 C91 H91 120.3 . . ?
C92 C91 H91 120.3 . . ?
C92 C91 C90 119.3(7) . . ?
C168 C169 C170 117.8(6) . . ?
C165 C169 C170 124.4(6) . . ?
C165 C169 C168 117.6(6) . . ?
C40 C38 H38 119.7 . . ?
C37 C38 H38 119.7 . . ?
C37 C38 C40 120.7(6) . . ?
C97 C98 H98 119.5 . . ?
C99 C98 H98 119.5 . . ?
C99 C98 C97 121.0(7) . . ?
C47 C52 H52 120.0 . . ?
C47 C52 C51 120.0(7) . . ?
C51 C52 H52 120.0 . . ?
C126 C121 C113 120.9(6) . . ?
C126 C121 C122 118.5(6) . . ?
C122 C121 C113 120.6(6) . . ?
N4 C7 C6 117.5(6) . . ?
N3 C7 N4 125.6(6) . . ?
N3 C7 C6 116.9(6) . . ?
N9 C197 C202 118.1(7) . . ?
N9 C197 C198 125.7(7) . . ?
C198 C197 C202 116.2(7) . . ?
C18 C17 H17 119.5 . . ?
C18 C17 C0AA 121.0(6) . . ?
C0AA C17 H17 119.5 . . ?
O3 C204 C203 118.9(7) . . ?
C205 C204 O3 117.3(6) . . ?
C205 C204 C203 123.7(7) . . ?
C171 C172 H172 119.4 . . ?
C171 C172 C173 121.2(7) . . ?
C173 C172 H172 119.4 . . ?
C164 C166 H166 120.9 . . ?
C167 C166 C164 118.2(7) . . ?
C167 C166 H166 120.9 . . ?
C127 C132 C133 129.0(6) . . ?
C131 C132 C127 120.5(7) . . ?
C131 C132 C133 110.5(6) . . ?
C29 C30 C26 108.7(6) . . ?
C31 C30 C29 119.9(7) . . ?
C31 C30 C26 131.2(7) . . ?
C54 C59 C58 119.3(6) . . ?
C54 C59 C66 130.4(6) . . ?
C58 C59 C66 110.3(6) . . ?
C100 C101 N005 118.7(7) . . ?
C100 C101 C102 118.9(7) . . ?
C102 C101 N005 122.3(6) . . ?
C124 C123 H123 119.0 . . ?
C122 C123 C124 121.9(7) . . ?
C122 C123 H123 119.0 . . ?
C17 C18 H18 119.9 . . ?
C17 C18 C19 120.2(6) . . ?
C19 C18 H18 119.9 . . ?
O1 C41 C46 117.1(6) . . ?
O1 C41 C42 121.8(7) . . ?
C46 C41 C42 121.1(7) . . ?
C146 C151 H151 118.7 . . ?
C150 C151 H151 118.7 . . ?
C150 C151 C146 122.6(7) . . ?
C132 C131 C135 109.4(6) . . ?
C130 C131 C132 120.3(7) . . ?
C130 C131 C135 130.3(7) . . ?
N11 C178 N12 125.5(7) . . ?
N11 C178 C185 116.9(6) . . ?
N12 C178 C185 117.5(7) . . ?
C181 C180 H180 119.4 . . ?
C179 C180 C181 121.2(7) . . ?
C179 C180 H180 119.4 . . ?
C48 C49 C28 122.7(6) . . ?
C48 C49 C50 117.9(6) . . ?
C50 C49 C28 119.4(6) . . ?
C91 C90 H90 120.4 . . ?
C89 C90 C91 119.2(7) . . ?
C89 C90 H90 120.4 . . ?
N6 C112 C109 117.5(6) . . ?
N5 C112 N6 124.8(7) . . ?
N5 C112 C109 117.7(6) . . ?
C49 C28 C35 110.0(5) . . ?
C29 C28 C35 107.4(5) . . ?
C29 C28 C49 111.7(6) . . ?
C27 C28 C35 110.0(6) . . ?
C27 C28 C49 115.1(5) . . ?
C27 C28 C29 102.1(5) . . ?
C88 C93 N005 118.4(6) . . ?
C92 C93 N005 121.4(6) . . ?
C92 C93 C88 120.1(6) . . ?
C145 C140 C133 120.8(7) . . ?
C145 C140 C141 120.4(7) . . ?
C141 C140 C133 118.7(6) . . ?
N9 C203 C208 122.8(6) . . ?
C204 C203 N9 119.2(6) . . ?
C204 C203 C208 118.0(6) . . ?
N005 C95 C96 119.1(6) . . ?
C94 C95 N005 121.0(6) . . ?
C94 C95 C96 119.9(6) . . ?
C124 C125 H125 119.8 . . ?
C126 C125 C124 120.4(6) . . ?
C126 C125 H125 119.8 . . ?
C95 C94 C66 118.6(6) . . ?
C95 C94 C99 119.5(6) . . ?
C99 C94 C66 121.9(6) . . ?
C170 C171 H171 119.6 . . ?
C172 C171 C170 120.8(7) . . ?
C172 C171 H171 119.6 . . ?
O3 C202 C197 119.2(7) . . ?
C201 C202 O3 118.7(8) . . ?
C201 C202 C197 122.1(8) . . ?
C48 C47 H47 120.1 . . ?
C52 C47 C48 119.7(7) . . ?
C52 C47 H47 120.1 . . ?
C169 C168 H168 119.2 . . ?
C167 C168 C169 121.7(7) . . ?
C167 C168 H168 119.2 . . ?
O2 C96 C95 120.3(6) . . ?
C97 C96 O2 119.0(6) . . ?
C97 C96 C95 120.6(7) . . ?
C208 C207 H207 119.1 . . ?
C206 C207 C208 121.8(7) . . ?
C206 C207 H207 119.1 . . ?
C196 C195 H195 119.6 . . ?
C194 C195 C196 120.8(7) . . ?
C194 C195 H195 119.6 . . ?
C170 C175 H175 119.6 . . ?
C170 C175 C174 120.9(6) . . ?
C174 C175 H175 119.6 . . ?
N10 C177 N11 124.3(7) . . ?
N10 C177 C179 117.3(7) . . ?
N11 C177 C179 118.3(6) . . ?
C34 C29 C30 120.9(7) . . ?
C34 C29 C28 129.1(7) . . ?
C30 C29 C28 109.9(6) . . ?
C147 C146 C133 121.4(6) . . ?
C151 C146 C147 118.0(6) . . ?
C151 C146 C133 120.6(6) . . ?
C164 C165 C03R 109.1(6) . . ?
C169 C165 C164 120.9(6) . . ?
C169 C165 C03R 130.0(6) . . ?
N1 C36 C37 118.6(6) . . ?
C35 C36 N1 122.6(6) . . ?
C35 C36 C37 118.7(6) . . ?
O2 C100 C101 122.1(7) . . ?
O2 C100 C105 117.5(7) . . ?
C101 C100 C105 120.3(8) . . ?
C22 C27 C28 129.7(6) . . ?
C22 C27 C26 120.4(7) . . ?
C26 C27 C28 109.9(6) . . ?
C17 C0AA C15 120.7(6) . . ?
C17 C0AA C21 118.8(6) . . ?
C21 C0AA C15 120.5(6) . . ?
C69 C68 C64 123.0(7) . . ?
C16 C68 C69 116.9(7) . . ?
C16 C68 C64 120.1(7) . . ?
C101 C102 H102 120.1 . . ?
C103 C102 C101 119.7(7) . . ?
C103 C102 H102 120.1 . . ?
C5 C4 H4 119.7 . . ?
C5 C4 C3 120.7(7) . . ?
C3 C4 H4 119.7 . . ?
C6 C5 H5 119.8 . . ?
C4 C5 C6 120.3(7) . . ?
C4 C5 H5 119.8 . . ?
C41 C46 H46 120.2 . . ?
C45 C46 C41 119.6(7) . . ?
C45 C46 H46 120.2 . . ?
C158 C163 C164 131.0(7) . . ?
C162 C163 C164 109.5(6) . . ?
C162 C163 C158 119.2(8) . . ?
C35 C39 H39 119.6 . . ?
C35 C39 C40 120.8(7) . . ?
C40 C39 H39 119.6 . . ?
C49 C50 H50 119.1 . . ?
C51 C50 C49 121.9(7) . . ?
C51 C50 H50 119.1 . . ?
C41 C42 N1 117.5(7) . . ?
C43 C42 N1 123.8(7) . . ?
C43 C42 C41 118.7(7) . . ?
C88 C89 C90 121.7(6) . . ?
C88 C89 H89 119.1 . . ?
C90 C89 H89 119.1 . . ?
C70 C72 C73 120.9(7) . . ?
C70 C72 C71 119.0(7) . . ?
C71 C72 C73 119.8(7) . . ?
C204 C205 H205 121.0 . . ?
C204 C205 C206 118.0(7) . . ?
C206 C205 H205 121.0 . . ?
C61 C60 C58 129.1(6) . . ?
C61 C60 C65 122.3(7) . . ?
C65 C60 C58 108.6(6) . . ?
C22 C23 H23 118.5 . . ?
C24 C23 C22 122.9(7) . . ?
C24 C23 H23 118.5 . . ?
C10 C9 C8 121.3(6) . . ?
C10 C9 C14 118.4(7) . . ?
C14 C9 C8 120.2(6) . . ?
C109 C108 H108 119.7 . . ?
C107 C108 H108 119.7 . . ?
C107 C108 C109 120.6(7) . . ?
C194 C193 H193 120.0 . . ?
C192 C193 H193 120.0 . . ?
C192 C193 C194 119.9(7) . . ?
C147 C148 H148 119.1 . . ?
C149 C148 C147 121.8(7) . . ?
C149 C148 H148 119.1 . . ?
C18 C19 C22 123.1(6) . . ?
C20 C19 C22 118.5(6) . . ?
C20 C19 C18 118.4(6) . . ?
C132 C133 C140 112.8(5) . . ?
C132 C133 C146 110.8(6) . . ?
C132 C133 C134 101.8(6) . . ?
C140 C133 C134 110.8(6) . . ?
C146 C133 C140 110.4(6) . . ?
C146 C133 C134 110.1(5) . . ?
C186 C185 C178 121.4(7) . . ?
C190 C185 C178 118.7(7) . . ?
C190 C185 C186 119.8(7) . . ?
C88 C66 C94 109.0(5) . . ?
C59 C66 C88 107.8(5) . . ?
C59 C66 C94 111.4(5) . . ?
C59 C66 C65 101.9(5) . . ?
C65 C66 C88 111.9(5) . . ?
C65 C66 C94 114.5(5) . . ?
C140 C145 H145 119.7 . . ?
C140 C145 C144 120.7(8) . . ?
C144 C145 H145 119.7 . . ?
C134 C135 C131 109.0(6) . . ?
C136 C135 C131 132.9(9) . . ?
C136 C135 C134 118.0(9) . . ?
C42 C43 H43 120.1 . . ?
C42 C43 C44 119.9(7) . . ?
C44 C43 H43 120.1 . . ?
C11 C12 H12 120.7 . . ?
C13 C12 H12 120.7 . . ?
C13 C12 C11 118.5(7) . . ?
C19 C20 H20 118.9 . . ?
C21 C20 C19 122.1(6) . . ?
C21 C20 H20 118.9 . . ?
C68 C69 H69 119.8 . . ?
C68 C69 C70 120.4(7) . . ?
C70 C69 H69 119.8 . . ?
C98 C97 H97 120.4 . . ?
C96 C97 C98 119.1(7) . . ?
C96 C97 H97 120.4 . . ?
C186 C187 H187 119.5 . . ?
C188 C187 H187 119.5 . . ?
C188 C187 C186 121.1(8) . . ?
C172 C173 C176 121.2(6) . . ?
C174 C173 C176 120.1(7) . . ?
C174 C173 C172 118.7(6) . . ?
C52 C51 H51 120.2 . . ?
C50 C51 C52 119.6(7) . . ?
C50 C51 H51 120.2 . . ?
C0AA C21 H21 120.3 . . ?
C20 C21 C0AA 119.5(6) . . ?
C20 C21 H21 120.3 . . ?
C4 C3 H3 120.8 . . ?
C2 C3 C4 118.4(7) . . ?
C2 C3 H3 120.8 . . ?
N8 C141 C140 122.6(6) . . ?
N8 C141 C142 118.8(7) . . ?
C140 C141 C142 118.5(7) . . ?
C162 C161 H161 120.5 . . ?
C160 C161 H161 120.5 . . ?
C160 C161 C162 119.0(8) . . ?
O4 C153 C152 122.2(7) . . ?
O4 C153 C154 117.8(8) . . ?
C152 C153 C154 120.0(8) . . ?
N15 C74 N13 123.1(8) . . ?
N15 C74 C75 118.9(7) . . ?
N13 C74 C75 117.9(7) . . ?
N14 C81 C82 117.4(7) . . ?
N13 C81 N14 125.4(7) . . ?
N13 C81 C82 117.2(7) . . ?
C208 C03R C165 109.7(6) . . ?
C191 C03R C208 110.9(5) . . ?
C191 C03R C165 112.6(5) . . ?
C162 C03R C208 108.6(5) . . ?
C162 C03R C191 113.5(6) . . ?
C162 C03R C165 101.0(5) . . ?
C135 C134 C133 109.0(6) . . ?
C139 C134 C133 128.7(8) . . ?
C139 C134 C135 122.2(8) . . ?
C157 C152 N8 123.9(7) . . ?
C157 C152 C153 118.9(7) . . ?
C153 C152 N8 117.2(7) . . ?
C115 C116 H116 119.5 . . ?
C115 C116 C117 121.0(7) . . ?
C117 C116 H116 119.5 . . ?
C207 C206 C205 119.6(7) . . ?
C207 C206 H206 120.2 . . ?
C205 C206 H206 120.2 . . ?
C30 C31 H31 120.7 . . ?
C30 C31 C32 118.6(8) . . ?
C32 C31 H31 120.7 . . ?
C181 C182 H182 119.6 . . ?
C183 C182 C181 120.7(7) . . ?
C183 C182 H182 119.6 . . ?
C127 C128 H128 119.5 . . ?
C127 C128 C129 121.0(8) . . ?
C129 C128 H128 119.5 . . ?
C163 C158 H158 120.3 . . ?
C159 C158 C163 119.3(8) . . ?
C159 C158 H158 120.3 . . ?
C163 C162 C03R 110.7(7) . . ?
C161 C162 C163 121.4(7) . . ?
C161 C162 C03R 127.9(7) . . ?
C91 C92 C93 121.0(6) . . ?
C91 C92 H92 119.5 . . ?
C93 C92 H92 119.5 . . ?
C161 C160 H160 119.8 . . ?
C161 C160 C159 120.3(9) . . ?
C159 C160 H160 119.8 . . ?
C58 C57 H57 121.0 . . ?
C58 C57 C56 118.0(7) . . ?
C56 C57 H57 121.0 . . ?
C195 C194 C193 120.0(7) . . ?
C195 C194 H194 120.0 . . ?
C193 C194 H194 120.0 . . ?
C27 C26 C30 108.7(6) . . ?
C25 C26 C30 129.3(6) . . ?
C25 C26 C27 121.9(7) . . ?
C34 C33 H33 119.4 . . ?
C34 C33 C32 121.2(8) . . ?
C32 C33 H33 119.4 . . ?
N14 C73 C72 116.6(7) . . ?
N15 C73 N14 124.1(7) . . ?
N15 C73 C72 119.3(7) . . ?
C63 C64 C68 119.6(6) . . ?
C65 C64 C68 123.6(6) . . ?
C65 C64 C63 116.6(7) . . ?
C38 C40 C39 119.1(7) . . ?
C38 C40 H40 120.5 . . ?
C39 C40 H40 120.5 . . ?
C26 C25 H25 121.3 . . ?
C24 C25 C26 117.4(7) . . ?
C24 C25 H25 121.3 . . ?
C108 C109 C112 121.0(7) . . ?
C110 C109 C112 120.4(7) . . ?
C110 C109 C108 118.5(7) . . ?
C151 C150 H150 120.3 . . ?
C151 C150 C149 119.5(7) . . ?
C149 C150 H150 120.3 . . ?
C175 C174 H174 119.8 . . ?
C173 C174 C175 120.5(7) . . ?
C173 C174 H174 119.8 . . ?
C118 C119 H119 119.7 . . ?
C118 C119 C120 120.5(8) . . ?
C120 C119 H119 119.7 . . ?
C119 C118 H118 119.7 . . ?
C119 C118 C117 120.6(7) . . ?
C117 C118 H118 119.7 . . ?
C6 C1 H1 119.1 . . ?
C6 C1 C2 121.8(8) . . ?
C2 C1 H1 119.1 . . ?
C121 C122 H122 119.8 . . ?
C123 C122 C121 120.3(7) . . ?
C123 C122 H122 119.8 . . ?
C23 C24 C25 120.8(7) . . ?
C23 C24 H24 119.6 . . ?
C25 C24 H24 119.6 . . ?
C46 C45 H45 120.0 . . ?
C46 C45 C44 120.0(7) . . ?
C44 C45 H45 120.0 . . ?
C102 C103 H103 119.8 . . ?
C104 C103 C102 120.4(9) . . ?
C104 C103 H103 119.8 . . ?
C98 C99 C94 119.9(7) . . ?
C98 C99 H99 120.1 . . ?
C94 C99 H99 120.1 . . ?
C60 C61 H61 121.0 . . ?
C60 C61 C62 118.0(7) . . ?
C62 C61 H61 121.0 . . ?
C43 C44 H44 119.7 . . ?
C45 C44 C43 120.5(8) . . ?
C45 C44 H44 119.8 . . ?
C54 C55 H55 119.6 . . ?
C54 C55 C56 120.7(7) . . ?
C56 C55 H55 119.6 . . ?
C64 C63 H63 119.0 . . ?
C62 C63 C64 122.0(7) . . ?
C62 C63 H63 119.0 . . ?
C82 C83 H83 119.8 . . ?
C84 C83 H83 119.8 . . ?
C84 C83 C82 120.4(9) . . ?
C166 C167 C168 121.2(7) . . ?
C166 C167 H167 119.4 . . ?
C168 C167 H167 119.4 . . ?
O1 C37 C36 120.2(7) . . ?
C38 C37 O1 119.0(6) . . ?
C38 C37 C36 120.8(6) . . ?
C68 C16 H16 118.3 . . ?
C71 C16 C68 123.3(7) . . ?
C71 C16 H16 118.3 . . ?
C115 C120 H120 120.3 . . ?
C119 C120 C115 119.5(7) . . ?
C119 C120 H120 120.3 . . ?
C72 C70 C69 121.3(7) . . ?
C72 C70 H70 119.3 . . ?
C69 C70 H70 119.3 . . ?
C185 C186 H186 120.1 . . ?
C187 C186 C185 119.7(7) . . ?
C187 C186 H186 120.1 . . ?
C182 C183 H183 119.3 . . ?
C182 C183 C184 121.5(8) . . ?
C184 C183 H183 119.3 . . ?
C191 C192 H192 119.4 . . ?
C193 C192 C191 121.1(7) . . ?
C193 C192 H192 119.4 . . ?
C31 C32 H32 119.9 . . ?
C33 C32 C31 120.2(7) . . ?
C33 C32 H32 119.9 . . ?
C116 C117 C118 118.8(8) . . ?
C116 C117 H117 120.6 . . ?
C118 C117 H117 120.6 . . ?
C144 C143 H143 119.5 . . ?
C144 C143 C142 121.0(8) . . ?
C142 C143 H143 119.5 . . ?
C83 C82 C81 119.9(8) . . ?
C87 C82 C81 120.9(8) . . ?
C87 C82 C83 119.2(8) . . ?
C108 C107 H107 119.9 . . ?
C108 C107 C106 120.1(8) . . ?
C106 C107 H107 119.9 . . ?
C106 C111 H111 120.2 . . ?
C106 C111 C110 119.5(8) . . ?
C110 C111 H111 120.2 . . ?
C60 C65 C66 110.3(6) . . ?
C64 C65 C60 120.2(6) . . ?
C64 C65 C66 129.5(6) . . ?
C202 C201 H201 119.7 . . ?
C202 C201 C200 120.6(9) . . ?
C200 C201 H201 119.7 . . ?
C61 C62 C63 120.9(7) . . ?
C61 C62 H62 119.6 . . ?
C63 C62 H62 119.6 . . ?
C80 C75 C74 120.8(8) . . ?
C80 C75 C76 118.5(8) . . ?
C76 C75 C74 120.7(8) . . ?
C197 C198 H198 119.2 . . ?
C199 C198 C197 121.6(8) . . ?
C199 C198 H198 119.2 . . ?
C9 C10 H10 119.7 . . ?
C9 C10 C11 120.7(8) . . ?
C11 C10 H10 119.7 . . ?
C128 C129 H129 119.1 . . ?
C130 C129 C128 121.8(8) . . ?
C130 C129 H129 119.1 . . ?
C107 C106 H106 120.0 . . ?
C111 C106 C107 120.0(7) . . ?
C111 C106 H106 120.0 . . ?
C131 C130 H130 120.6 . . ?
C129 C130 C131 118.7(7) . . ?
C129 C130 H130 120.6 . . ?
C187 C188 H188 120.6 . . ?
C187 C188 C189 118.7(8) . . ?
C189 C188 H188 120.6 . . ?
C188 C189 H189 119.8 . . ?
C190 C189 C188 120.4(8) . . ?
C190 C189 H189 119.8 . . ?
C201 C200 H200 120.4 . . ?
C199 C200 C201 119.1(9) . . ?
C199 C200 H200 120.4 . . ?
C148 C149 C150 119.2(7) . . ?
C148 C149 H149 120.4 . . ?
C150 C149 H149 120.4 . . ?
C82 C87 H87 120.6 . . ?
C82 C87 C86 118.8(10) . . ?
C86 C87 H87 120.6 . . ?
C12 C11 H11 119.9 . . ?
C10 C11 C12 120.3(8) . . ?
C10 C11 H11 119.9 . . ?
C134 C139 H139 121.1 . . ?
C134 C139 C138 117.9(10) . . ?
C138 C139 H139 121.1 . . ?
C145 C144 H144 120.5 . . ?
C143 C144 C145 119.1(8) . . ?
C143 C144 H144 120.5 . . ?
C72 C71 H71 120.6 . . ?
C16 C71 C72 118.8(7) . . ?
C16 C71 H71 120.6 . . ?
C198 C199 H199 119.8 . . ?
C200 C199 C198 120.4(9) . . ?
C200 C199 H199 119.8 . . ?
C75 C80 H80 119.1 . . ?
C75 C80 C79 121.8(9) . . ?
C79 C80 H80 119.1 . . ?
C83 C84 H84 120.2 . . ?
C85 C84 C83 119.6(10) . . ?
C85 C84 H84 120.2 . . ?
C109 C110 H110 119.5 . . ?
C111 C110 C109 121.0(8) . . ?
C111 C110 H110 119.5 . . ?
O4 C142 C141 120.7(8) . . ?
O4 C142 C143 119.0(7) . . ?
C141 C142 C143 120.2(8) . . ?
C87 C86 H86 119.9 . . ?
C85 C86 C87 120.2(10) . . ?
C85 C86 H86 119.9 . . ?
C75 C76 H76 119.6 . . ?
C77 C76 C75 120.9(9) . . ?
C77 C76 H76 119.6 . . ?
C84 C85 C86 121.7(9) . . ?
C84 C85 H85 119.1 . . ?
C86 C85 H85 119.1 . . ?
C136 C137 H137 119.3 . . ?
C136 C137 C138 121.5(9) . . ?
C138 C137 H137 119.3 . . ?
C57 C56 H56 119.9 . . ?
C55 C56 C57 120.3(7) . . ?
C55 C56 H56 119.9 . . ?
C135 C136 H136 120.0 . . ?
C137 C136 C135 120.1(11) . . ?
C137 C136 H136 120.0 . . ?
C157 C156 H156 120.4 . . ?
C157 C156 C155 119.2(10) . . ?
C155 C156 H156 120.4 . . ?
C179 C184 H184 120.7 . . ?
C183 C184 C179 118.6(8) . . ?
C183 C184 H184 120.7 . . ?
C158 C159 C160 120.7(8) . . ?
C158 C159 H159 119.7 . . ?
C160 C159 H159 119.7 . . ?
C9 C14 H14 120.0 . . ?
C13 C14 C9 120.0(8) . . ?
C13 C14 H14 120.0 . . ?
C80 C79 H79 120.9 . . ?
C80 C79 C78 118.3(9) . . ?
C78 C79 H79 120.9 . . ?
C156 C155 H155 119.8 . . ?
C154 C155 C156 120.3(8) . . ?
C154 C155 H155 119.8 . . ?
C3 C2 C1 121.0(8) . . ?
C3 C2 H2 119.5 . . ?
C1 C2 H2 119.5 . . ?
C100 C105 H105 119.9 . . ?
C104 C105 C100 120.1(8) . . ?
C104 C105 H105 119.9 . . ?
C153 C154 H154 119.8 . . ?
C155 C154 C153 120.4(9) . . ?
C155 C154 H154 119.8 . . ?
C76 C77 H77 119.9 . . ?
C76 C77 C78 120.1(10) . . ?
C78 C77 H77 119.9 . . ?
C12 C13 C14 121.9(8) . . ?
C12 C13 H13 119.1 . . ?
C14 C13 H13 119.1 . . ?
C103 C104 H104 119.8 . . ?
C105 C104 C103 120.5(8) . . ?
C105 C104 H104 119.8 . . ?
C185 C190 C189 120.3(8) . . ?
C185 C190 H190 119.9 . . ?
C189 C190 H190 119.9 . . ?
C139 C138 H138 119.8 . . ?
C137 C138 C139 120.3(10) . . ?
C137 C138 H138 119.8 . . ?
C79 C78 H78 119.9 . . ?
C77 C78 C79 120.2(9) . . ?
C77 C78 H78 119.9 . . ?

loop_
_geom_bond_atom_site_label_1
_geom_bond_atom_site_label_2
_geom_bond_distance
_geom_bond_site_symmetry_2
_geom_bond_publ_flag
O2 C96 1.388(9) . ?
O2 C100 1.376(10) . ?
O1 C41 1.384(10) . ?
O1 C37 1.378(9) . ?
N6 C113 1.336(9) . ?
N6 C112 1.349(9) . ?
O4 C153 1.381(10) . ?
O4 C142 1.368(11) . ?
N005 C101 1.418(9) . ?
N005 C93 1.416(9) . ?
N005 C95 1.410(8) . ?
N8 C147 1.400(9) . ?
N8 C141 1.397(10) . ?
N8 C152 1.422(10) . ?
N4 C8 1.326(9) . ?
N4 C7 1.348(9) . ?
N10 C176 1.337(10) . ?
N10 C177 1.344(10) . ?
O3 C204 1.380(9) . ?
O3 C202 1.396(10) . ?
N11 C178 1.331(10) . ?
N11 C177 1.342(10) . ?
N12 C176 1.327(10) . ?
N12 C178 1.336(10) . ?
N5 C114 1.344(9) . ?
N5 C112 1.340(9) . ?
N9 C196 1.434(9) . ?
N9 C197 1.389(10) . ?
N9 C203 1.402(9) . ?
N7 C114 1.340(9) . ?
N7 C113 1.349(8) . ?
N2 C8 1.336(9) . ?
N2 C15 1.342(9) . ?
N3 C15 1.356(9) . ?
N3 C7 1.334(9) . ?
N14 C81 1.331(10) . ?
N14 C73 1.345(10) . ?
N1 C48 1.429(8) . ?
N1 C36 1.402(9) . ?
N1 C42 1.414(9) . ?
N15 C74 1.350(10) . ?
N15 C73 1.326(11) . ?
C124 C127 1.494(10) . ?
C124 C123 1.402(10) . ?
C124 C125 1.394(10) . ?
N13 C74 1.345(10) . ?
N13 C81 1.321(11) . ?
C48 C49 1.380(10) . ?
C48 C47 1.398(10) . ?
C147 C146 1.415(9) . ?
C147 C148 1.388(10) . ?
C6 C7 1.481(10) . ?
C6 C5 1.420(10) . ?
C6 C1 1.363(11) . ?
C181 H181 0.9500 . ?
C181 C180 1.383(10) . ?
C181 C182 1.382(11) . ?
C114 C115 1.478(10) . ?
C8 C9 1.486(9) . ?
C115 C116 1.381(11) . ?
C115 C120 1.393(11) . ?
C208 C203 1.405(9) . ?
C208 C207 1.405(10) . ?
C208 C03R 1.530(9) . ?
C157 H157 0.9500 . ?
C157 C152 1.384(11) . ?
C157 C156 1.388(13) . ?
C191 C196 1.395(10) . ?
C191 C03R 1.529(9) . ?
C191 C192 1.400(10) . ?
C164 C166 1.409(11) . ?
C164 C165 1.415(9) . ?
C164 C163 1.441(11) . ?
C126 H126 0.9500 . ?
C126 C121 1.395(10) . ?
C126 C125 1.384(10) . ?
C179 C180 1.382(10) . ?
C179 C177 1.478(10) . ?
C179 C184 1.412(12) . ?
C88 C93 1.392(9) . ?
C88 C89 1.388(10) . ?
C88 C66 1.533(9) . ?
C170 C169 1.490(9) . ?
C170 C171 1.396(10) . ?
C170 C175 1.397(10) . ?
C22 C27 1.395(10) . ?
C22 C23 1.400(10) . ?
C22 C19 1.492(9) . ?
C176 C173 1.488(9) . ?
C35 C28 1.551(9) . ?
C35 C36 1.387(10) . ?
C35 C39 1.389(10) . ?
C196 C195 1.404(10) . ?
C113 C121 1.488(9) . ?
C54 H54 0.9500 . ?
C54 C59 1.381(10) . ?
C54 C55 1.379(10) . ?
C127 C132 1.407(10) . ?
C127 C128 1.382(10) . ?
C58 C59 1.409(9) . ?
C58 C60 1.474(10) . ?
C58 C57 1.367(10) . ?
C15 C0AA 1.471(9) . ?
C34 H34 0.9500 . ?
C34 C29 1.372(11) . ?
C34 C33 1.379(11) . ?
C91 H91 0.9500 . ?
C91 C90 1.397(10) . ?
C91 C92 1.384(10) . ?
C169 C168 1.403(10) . ?
C169 C165 1.390(10) . ?
C38 H38 0.9500 . ?
C38 C40 1.385(12) . ?
C38 C37 1.361(11) . ?
C98 H98 0.9500 . ?
C98 C97 1.386(12) . ?
C98 C99 1.389(11) . ?
C52 H52 0.9500 . ?
C52 C47 1.380(10) . ?
C52 C51 1.383(12) . ?
C121 C122 1.397(10) . ?
C197 C202 1.405(11) . ?
C197 C198 1.399(11) . ?
C17 H17 0.9500 . ?
C17 C18 1.390(10) . ?
C17 C0AA 1.397(10) . ?
C204 C203 1.391(10) . ?
C204 C205 1.366(11) . ?
C172 H172 0.9500 . ?
C172 C171 1.386(10) . ?
C172 C173 1.389(10) . ?
C166 H166 0.9500 . ?
C166 C167 1.380(13) . ?
C132 C131 1.402(10) . ?
C132 C133 1.513(9) . ?
C30 C29 1.408(11) . ?
C30 C31 1.389(10) . ?
C30 C26 1.469(11) . ?
C59 C66 1.521(9) . ?
C101 C100 1.383(10) . ?
C101 C102 1.408(11) . ?
C123 H123 0.9500 . ?
C123 C122 1.359(11) . ?
C18 H18 0.9500 . ?
C18 C19 1.403(10) . ?
C41 C46 1.389(11) . ?
C41 C42 1.398(10) . ?
C151 H151 0.9500 . ?
C151 C146 1.391(10) . ?
C151 C150 1.368(11) . ?
C131 C135 1.450(12) . ?
C131 C130 1.396(12) . ?
C178 C185 1.492(10) . ?
C180 H180 0.9500 . ?
C49 C28 1.528(9) . ?
C49 C50 1.394(9) . ?
C90 H90 0.9500 . ?
C90 C89 1.391(10) . ?
C112 C109 1.471(10) . ?
C28 C29 1.526(9) . ?
C28 C27 1.524(10) . ?
C93 C92 1.390(10) . ?
C140 C133 1.528(10) . ?
C140 C145 1.395(10) . ?
C140 C141 1.404(10) . ?
C95 C94 1.382(10) . ?
C95 C96 1.408(9) . ?
C125 H125 0.9500 . ?
C94 C66 1.534(9) . ?
C94 C99 1.397(9) . ?
C171 H171 0.9500 . ?
C202 C201 1.355(12) . ?
C47 H47 0.9500 . ?
C168 H168 0.9500 . ?
C168 C167 1.390(11) . ?
C96 C97 1.377(11) . ?
C207 H207 0.9500 . ?
C207 C206 1.370(11) . ?
C195 H195 0.9500 . ?
C195 C194 1.377(11) . ?
C175 H175 0.9500 . ?
C175 C174 1.401(10) . ?
C146 C133 1.529(9) . ?
C165 C03R 1.544(10) . ?
C36 C37 1.417(9) . ?
C100 C105 1.397(11) . ?
C27 C26 1.411(9) . ?
C0AA C21 1.412(10) . ?
C68 C69 1.392(11) . ?
C68 C64 1.484(10) . ?
C68 C16 1.383(10) . ?
C102 H102 0.9500 . ?
C102 C103 1.388(11) . ?
C4 H4 0.9500 . ?
C4 C5 1.364(11) . ?
C4 C3 1.400(12) . ?
C5 H5 0.9500 . ?
C46 H46 0.9500 . ?
C46 C45 1.367(12) . ?
C163 C158 1.405(10) . ?
C163 C162 1.389(11) . ?
C39 H39 0.9500 . ?
C39 C40 1.395(10) . ?
C50 H50 0.9500 . ?
C50 C51 1.369(11) . ?
C42 C43 1.372(12) . ?
C89 H89 0.9500 . ?
C72 C73 1.486(10) . ?
C72 C70 1.373(11) . ?
C72 C71 1.394(10) . ?
C205 H205 0.9500 . ?
C205 C206 1.417(11) . ?
C60 C61 1.376(10) . ?
C60 C65 1.406(9) . ?
C23 H23 0.9500 . ?
C23 C24 1.381(11) . ?
C9 C10 1.361(11) . ?
C9 C14 1.405(10) . ?
C108 H108 0.9500 . ?
C108 C109 1.401(11) . ?
C108 C107 1.378(11) . ?
C193 H193 0.9500 . ?
C193 C194 1.386(11) . ?
C193 C192 1.368(11) . ?
C148 H148 0.9500 . ?
C148 C149 1.385(11) . ?
C19 C20 1.394(10) . ?
C133 C134 1.550(10) . ?
C185 C186 1.390(11) . ?
C185 C190 1.366(12) . ?
C66 C65 1.526(9) . ?
C145 H145 0.9500 . ?
C145 C144 1.405(12) . ?
C135 C134 1.413(12) . ?
C135 C136 1.399(12) . ?
C43 H43 0.9500 . ?
C43 C44 1.402(11) . ?
C12 H12 0.9500 . ?
C12 C11 1.396(13) . ?
C12 C13 1.345(13) . ?
C20 H20 0.9500 . ?
C20 C21 1.378(10) . ?
C69 H69 0.9500 . ?
C69 C70 1.397(12) . ?
C97 H97 0.9500 . ?
C187 H187 0.9500 . ?
C187 C186 1.389(11) . ?
C187 C188 1.372(13) . ?
C173 C174 1.383(10) . ?
C51 H51 0.9500 . ?
C21 H21 0.9500 . ?
C3 H3 0.9500 . ?
C3 C2 1.368(13) . ?
C141 C142 1.406(10) . ?
C161 H161 0.9500 . ?
C161 C162 1.386(12) . ?
C161 C160 1.377(11) . ?
C153 C152 1.391(11) . ?
C153 C154 1.398(13) . ?
C74 C75 1.467(12) . ?
C81 C82 1.494(11) . ?
C03R C162 1.520(9) . ?
C134 C139 1.370(12) . ?
C116 H116 0.9500 . ?
C116 C117 1.387(11) . ?
C206 H206 0.9500 . ?
C31 H31 0.9500 . ?
C31 C32 1.408(13) . ?
C182 H182 0.9500 . ?
C182 C183 1.362(12) . ?
C128 H128 0.9500 . ?
C128 C129 1.396(12) . ?
C158 H158 0.9500 . ?
C158 C159 1.376(15) . ?
C92 H92 0.9500 . ?
C160 H160 0.9500 . ?
C160 C159 1.400(15) . ?
C57 H57 0.9500 . ?
C57 C56 1.409(11) . ?
C194 H194 0.9500 . ?
C26 C25 1.388(11) . ?
C33 H33 0.9500 . ?
C33 C32 1.383(14) . ?
C64 C63 1.413(10) . ?
C64 C65 1.396(10) . ?
C40 H40 0.9500 . ?
C25 H25 0.9500 . ?
C25 C24 1.384(12) . ?
C109 C110 1.399(11) . ?
C150 H150 0.9500 . ?
C150 C149 1.391(12) . ?
C174 H174 0.9500 . ?
C119 H119 0.9500 . ?
C119 C118 1.373(12) . ?
C119 C120 1.383(12) . ?
C118 H118 0.9500 . ?
C118 C117 1.387(12) . ?
C1 H1 0.9500 . ?
C1 C2 1.371(12) . ?
C122 H122 0.9500 . ?
C24 H24 0.9500 . ?
C45 H45 0.9500 . ?
C45 C44 1.379(13) . ?
C103 H103 0.9500 . ?
C103 C104 1.372(14) . ?
C99 H99 0.9500 . ?
C61 H61 0.9500 . ?
C61 C62 1.378(12) . ?
C44 H44 0.9500 . ?
C55 H55 0.9500 . ?
C55 C56 1.392(11) . ?
C63 H63 0.9500 . ?
C63 C62 1.389(11) . ?
C83 H83 0.9500 . ?
C83 C82 1.403(13) . ?
C83 C84 1.387(13) . ?
C167 H167 0.9500 . ?
C16 H16 0.9500 . ?
C16 C71 1.381(11) . ?
C120 H120 0.9500 . ?
C70 H70 0.9500 . ?
C186 H186 0.9500 . ?
C183 H183 0.9500 . ?
C183 C184 1.377(12) . ?
C192 H192 0.9500 . ?
C32 H32 0.9500 . ?
C117 H117 0.9500 . ?
C143 H143 0.9500 . ?
C143 C144 1.374(15) . ?
C143 C142 1.406(13) . ?
C82 C87 1.380(13) . ?
C107 H107 0.9500 . ?
C107 C106 1.400(13) . ?
C111 H111 0.9500 . ?
C111 C106 1.387(14) . ?
C111 C110 1.389(11) . ?
C201 H201 0.9500 . ?
C201 C200 1.383(14) . ?
C62 H62 0.9500 . ?
C75 C80 1.381(12) . ?
C75 C76 1.403(13) . ?
C198 H198 0.9500 . ?
C198 C199 1.377(13) . ?
C10 H10 0.9500 . ?
C10 C11 1.383(12) . ?
C129 H129 0.9500 . ?
C129 C130 1.354(14) . ?
C106 H106 0.9500 . ?
C130 H130 0.9500 . ?
C188 H188 0.9500 . ?
C188 C189 1.394(13) . ?
C189 H189 0.9500 . ?
C189 C190 1.393(13) . ?
C200 H200 0.9500 . ?
C200 C199 1.373(15) . ?
C149 H149 0.9500 . ?
C87 H87 0.9500 . ?
C87 C86 1.406(13) . ?
C11 H11 0.9500 . ?
C139 H139 0.9500 . ?
C139 C138 1.394(13) . ?
C144 H144 0.9500 . ?
C71 H71 0.9500 . ?
C199 H199 0.9500 . ?
C80 H80 0.9500 . ?
C80 C79 1.391(14) . ?
C84 H84 0.9500 . ?
C84 C85 1.338(15) . ?
C110 H110 0.9500 . ?
C86 H86 0.9500 . ?
C86 C85 1.365(15) . ?
C76 H76 0.9500 . ?
C76 C77 1.371(14) . ?
C85 H85 0.9500 . ?
C137 H137 0.9500 . ?
C137 C136 1.346(17) . ?
C137 C138 1.396(17) . ?
C56 H56 0.9500 . ?
C136 H136 0.9500 . ?
C156 H156 0.9500 . ?
C156 C155 1.393(17) . ?
C184 H184 0.9500 . ?
C159 H159 0.9500 . ?
C14 H14 0.9500 . ?
C14 C13 1.365(13) . ?
C79 H79 0.9500 . ?
C79 C78 1.410(16) . ?
C155 H155 0.9500 . ?
C155 C154 1.362(17) . ?
C2 H2 0.9500 . ?
C105 H105 0.9500 . ?
C105 C104 1.368(14) . ?
C154 H154 0.9500 . ?
C77 H77 0.9500 . ?
C77 C78 1.388(15) . ?
C13 H13 0.9500 . ?
C104 H104 0.9500 . ?
C190 H190 0.9500 . ?
C138 H138 0.9500 . ?
C78 H78 0.9500 . ?
